data_7102358
loop_
_publ_author_name
'Breeze, Barbara A'
'Shanmugam, Muralidharan'
'Tuna, Floriana'
'Winpenny, Richard E P'

_publ_section_title
;
 A series of nickel phosphonate-carboxylate cages.
;
_journal_issue 48
_journal_name_full 'Chemical communications (Cambridge, England)'
_journal_page_first 5185
_journal_page_last 5187
_journal_paper_doi 10.1039/b711650k
_journal_year 2007
_chemical_formula_sum 'C92.5 H167 N Ni8 O41.2 P2'
_chemical_formula_weight 2484.09
_chemical_name_systematic
;
?
;
_space_group_IT_number 14
_symmetry_cell_setting monoclinic
_symmetry_space_group_name_Hall '-P 2ybc'
_symmetry_space_group_name_H-M 'P 1 21/c 1'
_atom_sites_solution_hydrogens geom
_atom_sites_solution_primary direct
_atom_sites_solution_secondary difmap
_audit_creation_method SHELXL-97
_cell_angle_alpha 90.00
_cell_angle_beta 91.234(17)
_cell_angle_gamma 90.00
_cell_formula_units_Z 4
_cell_length_a 21.512(5)
_cell_length_b 16.983(3)
_cell_length_c 34.416(6)
_cell_measurement_reflns_used 15177
_cell_measurement_temperature 100(2)
_cell_measurement_theta_max 31.9051
_cell_measurement_theta_min 2.6471
_cell_volume 12571(4)
_computing_cell_refinement
;
CrysAlis RED, Oxford Diffraction Ltd.,
Version 1.171.31.5 (release 28-08-2006 CrysAlis171 .NET)
(compiled Aug 28 2006,13:05:05)
;
_computing_data_collection
;
CrysAlis CCD, Oxford Diffraction Ltd.,
Version 1.171.31.5 (release 28-08-2006 CrysAlis171 .NET)
(compiled Aug 28 2006,13:05:05)
;
_computing_data_reduction
;
CrysAlis RED, Oxford Diffraction Ltd.,
Version 1.171.31.5 (release 28-08-2006 CrysAlis171 .NET)
(compiled Aug 28 2006,13:05:05)
;
_computing_molecular_graphics 'Bruker SHELXTL'
_computing_publication_material 'Bruker SHELXTL'
_computing_structure_refinement 'SHELXL-97 (Sheldrick, 1997)'
_computing_structure_solution 'SHELXS-97 (Sheldrick, 1990)'
_diffrn_ambient_temperature 100(2)
_diffrn_detector_area_resol_mean 8.3367
_diffrn_measured_fraction_theta_full 0.976
_diffrn_measured_fraction_theta_max 0.976
_diffrn_measurement_device_type 'Oxford Diffraction XCalibur 2'
_diffrn_measurement_method 'phi and omega scans'
_diffrn_radiation_monochromator graphite
_diffrn_radiation_source 'fine-focus sealed tube'
_diffrn_radiation_type MoK\a
_diffrn_radiation_wavelength 0.71073
_diffrn_reflns_av_R_equivalents 0.0638
_diffrn_reflns_av_sigmaI/netI 0.1119
_diffrn_reflns_limit_h_max 18
_diffrn_reflns_limit_h_min -21
_diffrn_reflns_limit_k_max 16
_diffrn_reflns_limit_k_min -14
_diffrn_reflns_limit_l_max 34
_diffrn_reflns_limit_l_min -34
_diffrn_reflns_number 41223
_diffrn_reflns_theta_full 20.91
_diffrn_reflns_theta_max 20.91
_diffrn_reflns_theta_min 2.65
_exptl_absorpt_coefficient_mu 1.270
_exptl_absorpt_correction_T_max 0.8324
_exptl_absorpt_correction_T_min 0.5693
_exptl_absorpt_correction_type multi-scan
_exptl_absorpt_process_details
;
CrysAlis RED, Oxford Diffraction Ltd.,
Version 1.171.30.2 (release 11-05-2006 CrysAlis171 .NET)
(compiled May 11 2006,17:41:17)
Empirical absorption correction using spherical harmonics,
implemented in SCALE3 ABSPACK scaling algorithm.
;
_exptl_crystal_colour green
_exptl_crystal_density_diffrn 1.313
_exptl_crystal_density_method 'not measured'
_exptl_crystal_description block
_exptl_crystal_F_000 5250
_exptl_crystal_size_max 0.50
_exptl_crystal_size_mid 0.20
_exptl_crystal_size_min 0.15
_refine_diff_density_max 1.269
_refine_diff_density_min -0.772
_refine_diff_density_rms 0.133
_refine_ls_extinction_method none
_refine_ls_goodness_of_fit_ref 0.972
_refine_ls_hydrogen_treatment constr
_refine_ls_matrix_type full
_refine_ls_number_parameters 1325
_refine_ls_number_reflns 13023
_refine_ls_number_restraints 1047
_refine_ls_restrained_S_all 0.971
_refine_ls_R_factor_all 0.1238
_refine_ls_R_factor_gt 0.0682
_refine_ls_shift/su_max 0.001
_refine_ls_shift/su_mean 0.000
_refine_ls_structure_factor_coef Fsqd
_refine_ls_weighting_details 'calc w=1/[\s^2^(Fo^2^)+(0.1314P)^2^+0.0000P] where P=(Fo^2^+2Fc^2^)/3'
_refine_ls_weighting_scheme calc
_refine_ls_wR_factor_gt 0.1879
_refine_ls_wR_factor_ref 0.2088
_reflns_number_gt 7243
_reflns_number_total 13023
_reflns_threshold_expression >2sigma(I)
_cod_data_source_file b711650k.txt
_cod_data_source_block c38ppt
_cod_original_sg_symbol_H-M P2(1)/c
_cod_original_formula_sum 'C92.50 H167 N Ni8 O41.20 P2'
_cod_database_code 7102358

loop_
_symmetry_equiv_pos_as_xyz
'x, y, z'
'-x, y+1/2, -z+1/2'
'-x, -y, -z'
'x, -y-1/2, z-1/2'

loop_
_atom_site_label
_atom_site_type_symbol
_atom_site_fract_x
_atom_site_fract_y
_atom_site_fract_z
_atom_site_U_iso_or_equiv
_atom_site_adp_type
_atom_site_occupancy
_atom_site_symmetry_multiplicity
_atom_site_calc_flag
_atom_site_refinement_flags
_atom_site_disorder_assembly
_atom_site_disorder_group
Ni1 Ni 0.79136(7) 0.80068(9) 0.01002(4) 0.0399(4) Uani 1 1 d . . .
Ni2 Ni 0.91220(6) 0.79604(8) 0.04939(4) 0.0317(4) Uani 1 1 d . A .
Ni3 Ni 0.76708(7) 0.69331(9) 0.07797(4) 0.0369(4) Uani 1 1 d . . .
Ni4 Ni 0.74758(6) 0.67127(8) 0.16702(4) 0.0310(4) Uani 1 1 d . . .
Ni5 Ni 0.65691(6) 0.86014(9) 0.17417(4) 0.0353(4) Uani 1 1 d . . .
Ni6 Ni 0.77818(6) 0.84481(8) 0.21461(3) 0.0284(4) Uani 1 1 d . A .
Ni7 Ni 0.74985(6) 1.00757(8) 0.14147(4) 0.0297(4) Uani 1 1 d . . .
Ni8 Ni 0.84925(6) 0.93847(8) 0.08475(4) 0.0266(4) Uani 1 1 d . . .
P1 P 0.70755(13) 0.86788(19) 0.08378(8) 0.0336(8) Uani 1 1 d . . .
P2 P 0.86031(13) 0.78403(17) 0.14021(7) 0.0262(7) Uani 1 1 d . . .
O1 O 0.8394(3) 0.7195(4) 0.04347(18) 0.038(2) Uani 1 1 d . A .
O2 O 0.8501(3) 0.8813(4) 0.03259(18) 0.0302(18) Uani 1 1 d . A .
O3 O 0.7141(3) 0.7694(4) 0.19134(18) 0.0316(18) Uani 1 1 d . A .
O4 O 0.7312(3) 0.9321(4) 0.18458(17) 0.0289(18) Uani 1 1 d . A .
O5 O 0.6903(3) 0.6845(4) 0.11734(18) 0.037(2) Uani 1 1 d . A .
O6 O 0.8464(3) 0.9838(4) 0.14351(16) 0.0264(18) Uani 1 1 d . A .
O101 O 0.7355(3) 0.8026(4) 0.05880(17) 0.0346(19) Uani 1 1 d . A .
O102 O 0.6694(3) 0.8327(4) 0.11672(17) 0.0352(19) Uani 1 1 d . A .
O103 O 0.7578(3) 0.9240(4) 0.09870(17) 0.0282(18) Uani 1 1 d . A .
O111 O 0.8827(3) 0.8291(4) 0.10452(17) 0.0255(17) Uani 1 1 d . A .
O112 O 0.8072(3) 0.7282(4) 0.13016(17) 0.0278(18) Uani 1 1 d . A .
O113 O 0.8431(3) 0.8425(4) 0.17199(17) 0.0258(17) Uani 1 1 d . A .
O120 O 0.8496(4) 0.7843(4) -0.03699(18) 0.044(2) Uani 1 1 d . A .
O121 O 0.9398(4) 0.7657(4) -0.0066(2) 0.044(2) Uani 1 1 d . . .
O130 O 0.7460(6) 0.7088(8) -0.0150(3) 0.033(3) Uiso 0.60 1 d PU A 1
O132 O 0.7203(9) 0.7356(11) -0.0159(5) 0.035(4) Uiso 0.40 1 d PU A 2
O131 O 0.7154(4) 0.6382(5) 0.0343(2) 0.068(3) Uani 1 1 d . A .
O140 O 0.7443(3) 0.8853(5) -0.02437(18) 0.050(2) Uani 1 1 d . A .
O141 O 0.7807(8) 0.8703(11) -0.0844(5) 0.049(5) Uiso 0.50 1 d PU A 1
O142 O 0.7738(8) 0.8309(11) -0.0826(5) 0.048(5) Uiso 0.50 1 d PU A 2
O150 O 0.9861(3) 0.8714(5) 0.0538(2) 0.039(2) Uani 1 1 d . . .
O151 O 0.9385(3) 0.9751(4) 0.08130(19) 0.0352(19) Uani 1 1 d . A .
O160 O 0.9736(4) 0.7036(4) 0.06472(19) 0.040(2) Uani 1 1 d . . .
O161 O 1.0604(4) 0.7613(5) 0.0434(2) 0.065(3) Uani 1 1 d . . .
O170 O 0.8027(4) 0.5835(4) 0.0872(2) 0.047(2) Uani 1 1 d . A .
O171 O 0.7720(3) 0.5602(4) 0.1482(2) 0.040(2) Uani 1 1 d . A .
O180 O 0.8062(3) 0.6483(4) 0.21233(19) 0.0325(19) Uani 1 1 d . A .
O181 O 0.8228(3) 0.7588(4) 0.24770(18) 0.0335(19) Uani 1 1 d . . .
O190 O 0.6798(3) 0.6155(5) 0.20165(19) 0.037(2) Uani 1 1 d . A .
O191 O 0.7165(4) 0.4926(4) 0.2041(2) 0.049(2) Uani 1 1 d . A .
O200 O 0.6306(3) 0.8728(5) 0.2326(2) 0.049(2) Uani 1 1 d . A .
O201 O 0.7226(4) 0.8635(4) 0.26251(19) 0.043(2) Uani 1 1 d . . .
O210 O 0.5974(3) 0.9492(5) 0.1628(2) 0.051(2) Uani 1 1 d . A .
O211 O 0.6595(3) 1.0390(4) 0.13377(19) 0.044(2) Uani 1 1 d . A .
O220 O 0.5819(3) 0.7821(5) 0.1689(2) 0.046(2) Uani 1 1 d . A .
O221 O 0.5028(12) 0.880(2) 0.1766(9) 0.081(7) Uani 0.30 1 d PU A 1
O222 O 0.5215(6) 0.8272(9) 0.2176(4) 0.087(4) Uani 0.70 1 d PU A 2
O230 O 0.8380(3) 0.9303(4) 0.24056(19) 0.0323(18) Uani 1 1 d . . .
O231 O 0.8718(4) 0.8608(5) 0.2929(2) 0.068(3) Uani 1 1 d . . .
O240 O 0.7685(3) 1.0982(4) 0.10396(19) 0.0363(19) Uani 1 1 d . A .
O241 O 0.8256(3) 1.0411(4) 0.05771(19) 0.036(2) Uani 1 1 d . A .
O250 O 0.7524(3) 1.0921(5) 0.18691(18) 0.0355(19) Uani 1 1 d . A .
O251 O 0.7393(4) 1.2028(4) 0.1531(2) 0.048(2) Uani 1 1 d . A .
C100 C 0.6590(5) 0.9277(8) 0.0525(3) 0.058(3) Uani 1 1 d U A .
C101 C 0.6042(8) 0.8851(15) 0.0359(6) 0.072(3) Uani 0.40 1 d PGU A 1
C102 C 0.5984(9) 0.8043(14) 0.0304(6) 0.072(4) Uani 0.40 1 d PGU A 1
H102 H 0.6325 0.7705 0.0365 0.086 Uiso 0.40 1 calc PR A 1
C103 C 0.5429(11) 0.7730(12) 0.0159(6) 0.079(4) Uani 0.40 1 d PGU A 1
H103 H 0.5390 0.7178 0.0121 0.095 Uiso 0.40 1 calc PR A 1
C104 C 0.4932(8) 0.8224(16) 0.0070(6) 0.086(4) Uani 0.40 1 d PGU A 1
H104 H 0.4552 0.8010 -0.0030 0.104 Uiso 0.40 1 calc PR A 1
C105 C 0.4989(9) 0.9032(15) 0.0125(6) 0.086(4) Uani 0.40 1 d PGU A 1
H105 H 0.4649 0.9370 0.0064 0.103 Uiso 0.40 1 calc PR A 1
C106 C 0.5544(11) 0.9345(12) 0.0270(6) 0.076(4) Uani 0.40 1 d PGU A 1
H106 H 0.5583 0.9897 0.0308 0.091 Uiso 0.40 1 calc PR A 1
C901 C 0.5936(5) 0.8887(10) 0.0398(4) 0.071(3) Uani 0.60 1 d PGU A 2
C902 C 0.5866(6) 0.8575(11) 0.0026(4) 0.083(4) Uani 0.60 1 d PGU A 2
H902 H 0.6214 0.8539 -0.0138 0.100 Uiso 0.60 1 calc PR A 2
C903 C 0.5286(7) 0.8316(10) -0.0105(3) 0.090(4) Uani 0.60 1 d PGU A 2
H903 H 0.5238 0.8102 -0.0359 0.109 Uiso 0.60 1 calc PR A 2
C904 C 0.4776(6) 0.8369(10) 0.0134(5) 0.093(4) Uani 0.60 1 d PGU A 2
H904 H 0.4379 0.8192 0.0044 0.111 Uiso 0.60 1 calc PR A 2
C905 C 0.4846(6) 0.8681(11) 0.0506(4) 0.094(4) Uani 0.60 1 d PGU A 2
H905 H 0.4497 0.8717 0.0670 0.113 Uiso 0.60 1 calc PR A 2
C906 C 0.5426(7) 0.8940(10) 0.0638(3) 0.083(4) Uani 0.60 1 d PGU A 2
H906 H 0.5474 0.9154 0.0892 0.099 Uiso 0.60 1 calc PR A 2
C110 C 0.9223(5) 0.7216(6) 0.1573(3) 0.032(3) Uani 1 1 d U A .
C111 C 0.9801(3) 0.7654(4) 0.1733(2) 0.033(2) Uani 1 1 d GU . .
C112 C 0.9764(3) 0.8228(4) 0.2019(2) 0.045(3) Uani 1 1 d GU A .
H112 H 0.9372 0.8369 0.2119 0.054 Uiso 1 1 calc R . .
C113 C 1.0302(3) 0.8596(4) 0.21578(19) 0.050(3) Uani 1 1 d GU A .
H113 H 1.0276 0.8989 0.2353 0.060 Uiso 1 1 calc R . .
C114 C 1.0876(3) 0.8390(4) 0.2011(2) 0.050(3) Uani 1 1 d GU A .
H114 H 1.1243 0.8642 0.2106 0.060 Uiso 1 1 calc R . .
C115 C 1.0913(3) 0.7815(5) 0.1725(2) 0.059(3) Uani 1 1 d GU A .
H115 H 1.1305 0.7674 0.1624 0.071 Uiso 1 1 calc R . .
C116 C 1.0376(3) 0.7447(4) 0.15855(19) 0.050(3) Uani 1 1 d GU A .
H116 H 1.0401 0.7054 0.1390 0.060 Uiso 1 1 calc R . .
C120 C 0.9154(8) 0.7658(10) -0.0353(4) 0.026(4) Uiso 0.55 1 d PDU A 1
C121 C 0.9452(6) 0.7301(7) -0.0712(3) 0.031(4) Uiso 0.55 1 d PDU A 1
C122 C 0.9119(7) 0.7574(10) -0.1082(4) 0.029(5) Uiso 0.55 1 d PDU A 1
H12A H 0.8680 0.7425 -0.1073 0.044 Uiso 0.55 1 calc PR A 1
H12B H 0.9310 0.7327 -0.1307 0.044 Uiso 0.55 1 calc PR A 1
H12C H 0.9153 0.8148 -0.1104 0.044 Uiso 0.55 1 calc PR A 1
C123 C 1.0136(5) 0.7539(10) -0.0723(5) 0.041(5) Uiso 0.55 1 d PDU A 1
H12D H 1.0350 0.7359 -0.0485 0.062 Uiso 0.55 1 calc PR A 1
H12E H 1.0167 0.8113 -0.0741 0.062 Uiso 0.55 1 calc PR A 1
H12F H 1.0329 0.7298 -0.0949 0.062 Uiso 0.55 1 calc PR A 1
C124 C 0.9406(8) 0.6401(6) -0.0679(5) 0.051(5) Uiso 0.55 1 d PDU A 1
H12G H 0.9619 0.6227 -0.0440 0.076 Uiso 0.55 1 calc PR A 1
H12H H 0.9601 0.6157 -0.0903 0.076 Uiso 0.55 1 calc PR A 1
H12I H 0.8967 0.6246 -0.0672 0.076 Uiso 0.55 1 calc PR A 1
C125 C 0.8924(11) 0.7584(12) -0.0380(5) 0.023(5) Uiso 0.45 1 d PDU A 2
C126 C 0.9085(7) 0.7048(8) -0.0719(4) 0.034(4) Uiso 0.45 1 d PDU A 2
C127 C 0.8829(10) 0.7388(12) -0.1100(5) 0.044(7) Uiso 0.45 1 d PDU A 2
H12J H 0.8935 0.7038 -0.1315 0.065 Uiso 0.45 1 calc PR A 2
H12K H 0.9012 0.7909 -0.1143 0.065 Uiso 0.45 1 calc PR A 2
H12L H 0.8376 0.7437 -0.1086 0.065 Uiso 0.45 1 calc PR A 2
C128 C 0.9790(6) 0.6966(13) -0.0742(6) 0.051(6) Uiso 0.45 1 d PDU A 2
H12M H 0.9955 0.6747 -0.0497 0.077 Uiso 0.45 1 calc PR A 2
H12N H 0.9974 0.7485 -0.0786 0.077 Uiso 0.45 1 calc PR A 2
H12O H 0.9891 0.6614 -0.0957 0.077 Uiso 0.45 1 calc PR A 2
C129 C 0.8794(10) 0.6239(9) -0.0649(6) 0.062(8) Uiso 0.45 1 d PDU A 2
H12P H 0.8961 0.6019 -0.0405 0.093 Uiso 0.45 1 calc PR A 2
H12Q H 0.8892 0.5887 -0.0865 0.093 Uiso 0.45 1 calc PR A 2
H12R H 0.8342 0.6295 -0.0633 0.093 Uiso 0.45 1 calc PR A 2
C130 C 0.6925(9) 0.6784(14) -0.0013(6) 0.036(5) Uiso 0.40 1 d PDU A 1
C131 C 0.6422(8) 0.6384(10) -0.0263(5) 0.057(5) Uiso 0.40 1 d PDU A 1
C132 C 0.5819(9) 0.6338(16) -0.0037(7) 0.074(9) Uiso 0.40 1 d PDU A 1
H13A H 0.5690 0.6870 0.0037 0.110 Uiso 0.40 1 calc PR A 1
H13B H 0.5888 0.6019 0.0198 0.110 Uiso 0.40 1 calc PR A 1
H13C H 0.5493 0.6096 -0.0200 0.110 Uiso 0.40 1 calc PR A 1
C133 C 0.6630(13) 0.5560(11) -0.0373(8) 0.077(9) Uiso 0.40 1 d PDU A 1
H13D H 0.7015 0.5592 -0.0520 0.116 Uiso 0.40 1 calc PR A 1
H13E H 0.6305 0.5308 -0.0534 0.116 Uiso 0.40 1 calc PR A 1
H13F H 0.6703 0.5248 -0.0137 0.116 Uiso 0.40 1 calc PR A 1
C134 C 0.6306(12) 0.6865(14) -0.0634(6) 0.077(10) Uiso 0.40 1 d PDU A 1
H13G H 0.6172 0.7397 -0.0564 0.116 Uiso 0.40 1 calc PR A 1
H13H H 0.5981 0.6611 -0.0793 0.116 Uiso 0.40 1 calc PR A 1
H13I H 0.6690 0.6895 -0.0781 0.116 Uiso 0.40 1 calc PR A 1
C135 C 0.7253(7) 0.6486(9) -0.0021(4) 0.034(4) Uiso 0.60 1 d PDU A 2
C136 C 0.7016(6) 0.5865(8) -0.0310(4) 0.062(5) Uiso 0.60 1 d PDU A 2
C137 C 0.6321(6) 0.5737(11) -0.0252(6) 0.067(6) Uiso 0.60 1 d PDU A 2
H13J H 0.6098 0.6232 -0.0299 0.101 Uiso 0.60 1 calc PR A 2
H13K H 0.6252 0.5560 0.0014 0.101 Uiso 0.60 1 calc PR A 2
H13L H 0.6168 0.5337 -0.0436 0.101 Uiso 0.60 1 calc PR A 2
C138 C 0.7365(8) 0.5094(8) -0.0237(6) 0.086(8) Uiso 0.60 1 d PDU A 2
H13M H 0.7810 0.5176 -0.0276 0.128 Uiso 0.60 1 calc PR A 2
H13N H 0.7209 0.4692 -0.0419 0.128 Uiso 0.60 1 calc PR A 2
H13O H 0.7299 0.4918 0.0030 0.128 Uiso 0.60 1 calc PR A 2
C139 C 0.7120(10) 0.6142(12) -0.0724(4) 0.116(9) Uiso 0.60 1 d PDU A 2
H13P H 0.7565 0.6227 -0.0762 0.175 Uiso 0.60 1 calc PR A 2
H13Q H 0.6895 0.6636 -0.0771 0.175 Uiso 0.60 1 calc PR A 2
H13R H 0.6967 0.5740 -0.0907 0.175 Uiso 0.60 1 calc PR A 2
C140 C 0.7393(8) 0.8743(12) -0.0589(6) 0.043(5) Uiso 0.50 1 d PDU A 1
C141 C 0.6825(7) 0.9121(9) -0.0783(4) 0.057(5) Uiso 0.50 1 d PDU A 1
C142 C 0.6628(11) 0.9849(11) -0.0561(6) 0.070(7) Uiso 0.50 1 d PDU A 1
H14A H 0.6265 1.0088 -0.0691 0.105 Uiso 0.50 1 calc PR A 1
H14B H 0.6971 1.0230 -0.0553 0.105 Uiso 0.50 1 calc PR A 1
H14C H 0.6522 0.9701 -0.0295 0.105 Uiso 0.50 1 calc PR A 1
C143 C 0.6284(9) 0.8524(12) -0.0775(7) 0.100(10) Uiso 0.50 1 d PDU A 1
H14D H 0.6397 0.8051 -0.0920 0.151 Uiso 0.50 1 calc PR A 1
H14E H 0.5911 0.8761 -0.0893 0.151 Uiso 0.50 1 calc PR A 1
H14F H 0.6201 0.8381 -0.0505 0.151 Uiso 0.50 1 calc PR A 1
C144 C 0.6956(11) 0.9329(13) -0.1204(4) 0.077(7) Uiso 0.50 1 d PDU A 1
H14G H 0.7076 0.8852 -0.1345 0.115 Uiso 0.50 1 calc PR A 1
H14H H 0.7295 0.9713 -0.1212 0.115 Uiso 0.50 1 calc PR A 1
H14I H 0.6581 0.9555 -0.1327 0.115 Uiso 0.50 1 calc PR A 1
C145 C 0.7422(10) 0.9087(12) -0.0601(7) 0.056(5) Uiso 0.50 1 d PDU A 2
C146 C 0.7026(7) 0.9674(9) -0.0832(5) 0.062(5) Uiso 0.50 1 d PDU A 2
C147 C 0.6678(11) 1.0204(14) -0.0552(6) 0.087(9) Uiso 0.50 1 d PDU A 2
H14J H 0.6434 1.0593 -0.0701 0.131 Uiso 0.50 1 calc PR A 2
H14K H 0.6977 1.0476 -0.0381 0.131 Uiso 0.50 1 calc PR A 2
H14L H 0.6398 0.9884 -0.0396 0.131 Uiso 0.50 1 calc PR A 2
C148 C 0.7445(10) 1.0183(12) -0.1084(6) 0.078(8) Uiso 0.50 1 d PDU A 2
H14M H 0.7669 0.9846 -0.1265 0.116 Uiso 0.50 1 calc PR A 2
H14N H 0.7745 1.0466 -0.0917 0.116 Uiso 0.50 1 calc PR A 2
H14O H 0.7190 1.0563 -0.1230 0.116 Uiso 0.50 1 calc PR A 2
C149 C 0.6571(10) 0.9231(14) -0.1098(7) 0.107(9) Uiso 0.50 1 d PDU A 2
H14P H 0.6802 0.8894 -0.1275 0.161 Uiso 0.50 1 calc PR A 2
H14Q H 0.6321 0.9609 -0.1249 0.161 Uiso 0.50 1 calc PR A 2
H14R H 0.6296 0.8905 -0.0941 0.161 Uiso 0.50 1 calc PR A 2
C150 C 0.9868(4) 0.9381(6) 0.0710(3) 0.035(3) Uani 1 1 d DU A .
C151 C 1.0480(4) 0.9820(5) 0.0770(2) 0.051(3) Uani 1 1 d DU . .
C152 C 1.0479(7) 1.0255(9) 0.1159(3) 0.049(5) Uiso 0.65 1 d PDU A 1
H15A H 1.0387 0.9883 0.1368 0.074 Uiso 0.65 1 calc PR A 1
H15B H 1.0161 1.0668 0.1150 0.074 Uiso 0.65 1 calc PR A 1
H15C H 1.0888 1.0493 0.1209 0.074 Uiso 0.65 1 calc PR A 1
C153 C 1.0626(7) 1.0327(8) 0.0432(3) 0.057(5) Uiso 0.65 1 d PDU A 1
H15D H 1.1024 1.0594 0.0480 0.085 Uiso 0.65 1 calc PR A 1
H15E H 1.0296 1.0720 0.0395 0.085 Uiso 0.65 1 calc PR A 1
H15F H 1.0652 1.0001 0.0198 0.085 Uiso 0.65 1 calc PR A 1
C154 C 1.1011(6) 0.9180(8) 0.0820(5) 0.077(6) Uiso 0.65 1 d PDU A 1
H15G H 1.0917 0.8835 0.1039 0.115 Uiso 0.65 1 calc PR A 1
H15H H 1.1410 0.9444 0.0869 0.115 Uiso 0.65 1 calc PR A 1
H15I H 1.1034 0.8866 0.0581 0.115 Uiso 0.65 1 calc PR A 1
C155 C 1.0941(8) 0.9570(15) 0.0463(6) 0.070(8) Uiso 0.35 1 d PDU A 2
H15J H 1.0727 0.9539 0.0209 0.105 Uiso 0.35 1 calc PR A 2
H15K H 1.1114 0.9053 0.0531 0.105 Uiso 0.35 1 calc PR A 2
H15L H 1.1278 0.9957 0.0452 0.105 Uiso 0.35 1 calc PR A 2
C156 C 1.0335(10) 1.0714(7) 0.0691(8) 0.078(8) Uiso 0.35 1 d PDU A 2
H15M H 1.0163 1.0775 0.0426 0.117 Uiso 0.35 1 calc PR A 2
H15N H 1.0719 1.1021 0.0718 0.117 Uiso 0.35 1 calc PR A 2
H15O H 1.0032 1.0903 0.0878 0.117 Uiso 0.35 1 calc PR A 2
C157 C 1.0735(10) 0.9735(15) 0.1174(4) 0.060(7) Uiso 0.35 1 d PDU A 2
H15P H 1.0402 0.9818 0.1360 0.091 Uiso 0.35 1 calc PR A 2
H15Q H 1.1064 1.0127 0.1220 0.091 Uiso 0.35 1 calc PR A 2
H15R H 1.0908 0.9205 0.1209 0.091 Uiso 0.35 1 calc PR A 2
C160 C 1.0284(5) 0.7011(6) 0.0552(3) 0.050(3) Uani 1 1 d DU A .
C161 C 1.0630(4) 0.6224(5) 0.0539(3) 0.058(3) Uani 1 1 d DU . .
C162 C 1.0280(6) 0.5621(7) 0.0780(4) 0.070(5) Uiso 0.75 1 d PDU A 1
H16A H 1.0213 0.5833 0.1040 0.104 Uiso 0.75 1 calc PR A 1
H16B H 1.0524 0.5135 0.0800 0.104 Uiso 0.75 1 calc PR A 1
H16C H 0.9877 0.5507 0.0653 0.104 Uiso 0.75 1 calc PR A 1
C163 C 1.1273(5) 0.6352(9) 0.0739(4) 0.071(5) Uiso 0.75 1 d PDU A 1
H16D H 1.1217 0.6489 0.1013 0.107 Uiso 0.75 1 calc PR A 1
H16E H 1.1492 0.6779 0.0609 0.107 Uiso 0.75 1 calc PR A 1
H16F H 1.1518 0.5866 0.0723 0.107 Uiso 0.75 1 calc PR A 1
C164 C 1.0707(7) 0.5962(8) 0.0126(3) 0.075(5) Uiso 0.75 1 d PDU A 1
H16G H 1.0958 0.6349 -0.0012 0.112 Uiso 0.75 1 calc PR A 1
H16H H 1.0298 0.5916 -0.0002 0.112 Uiso 0.75 1 calc PR A 1
H16I H 1.0917 0.5449 0.0123 0.112 Uiso 0.75 1 calc PR A 1
C165 C 1.0868(15) 0.5972(15) 0.0931(5) 0.067(8) Uiso 0.25 1 d PDU A 2
H16J H 1.0980 0.6438 0.1085 0.101 Uiso 0.25 1 calc PR A 2
H16K H 1.1236 0.5638 0.0901 0.101 Uiso 0.25 1 calc PR A 2
H16L H 1.0544 0.5675 0.1063 0.101 Uiso 0.25 1 calc PR A 2
C166 C 1.1161(12) 0.6296(15) 0.0249(9) 0.065(9) Uiso 0.25 1 d PDU A 2
H16M H 1.1028 0.6631 0.0031 0.097 Uiso 0.25 1 calc PR A 2
H16N H 1.1268 0.5772 0.0152 0.097 Uiso 0.25 1 calc PR A 2
H16O H 1.1526 0.6530 0.0380 0.097 Uiso 0.25 1 calc PR A 2
C167 C 1.0168(11) 0.5605(10) 0.0372(11) 0.071(8) Uiso 0.25 1 d PDU A 2
H16P H 1.0134 0.5663 0.0089 0.107 Uiso 0.25 1 calc PR A 2
H16Q H 0.9759 0.5685 0.0486 0.107 Uiso 0.25 1 calc PR A 2
H16R H 1.0319 0.5075 0.0437 0.107 Uiso 0.25 1 calc PR A 2
C170 C 0.8005(4) 0.5421(5) 0.1171(3) 0.042(3) Uani 1 1 d DU . .
C171 C 0.8385(4) 0.4657(5) 0.1173(2) 0.051(3) Uani 1 1 d DU A .
C172 C 0.8519(5) 0.4427(6) 0.0754(2) 0.066(4) Uani 1 1 d DU . .
H17A H 0.8749 0.4852 0.0629 0.099 Uiso 1 1 calc R A .
H17B H 0.8126 0.4336 0.0612 0.099 Uiso 1 1 calc R . .
H17C H 0.8769 0.3944 0.0752 0.099 Uiso 1 1 calc R . .
C173 C 0.8028(5) 0.4002(5) 0.1370(3) 0.064(4) Uani 1 1 d DU . .
H17D H 0.7941 0.4157 0.1638 0.097 Uiso 1 1 calc R A .
H17E H 0.8278 0.3519 0.1372 0.097 Uiso 1 1 calc R . .
H17F H 0.7635 0.3908 0.1228 0.097 Uiso 1 1 calc R . .
C174 C 0.8992(4) 0.4827(6) 0.1398(3) 0.075(4) Uani 1 1 d DU . .
H17G H 0.9219 0.5247 0.1267 0.112 Uiso 1 1 calc R A .
H17H H 0.9248 0.4349 0.1408 0.112 Uiso 1 1 calc R . .
H17I H 0.8898 0.4992 0.1663 0.112 Uiso 1 1 calc R . .
C180 C 0.8259(4) 0.6831(6) 0.2418(2) 0.031(3) Uani 1 1 d DU A .
C181 C 0.8571(4) 0.6370(5) 0.2749(2) 0.036(2) Uani 1 1 d DU . .
C182 C 0.9221(4) 0.6692(6) 0.2832(3) 0.052(3) Uani 1 1 d DU A .
H18A H 0.9418 0.6393 0.3044 0.079 Uiso 1 1 calc R . .
H18B H 0.9194 0.7248 0.2905 0.079 Uiso 1 1 calc R . .
H18C H 0.9471 0.6642 0.2598 0.079 Uiso 1 1 calc R . .
C183 C 0.8176(4) 0.6449(6) 0.3112(2) 0.046(3) Uani 1 1 d DU A .
H18D H 0.8370 0.6152 0.3326 0.069 Uiso 1 1 calc R . .
H18E H 0.7758 0.6241 0.3057 0.069 Uiso 1 1 calc R . .
H18F H 0.8146 0.7006 0.3185 0.069 Uiso 1 1 calc R . .
C184 C 0.8619(5) 0.5499(4) 0.2637(3) 0.052(3) Uani 1 1 d DU A .
H18G H 0.8817 0.5205 0.2852 0.078 Uiso 1 1 calc R . .
H18H H 0.8870 0.5448 0.2404 0.078 Uiso 1 1 calc R . .
H18I H 0.8202 0.5288 0.2585 0.078 Uiso 1 1 calc R . .
C190 C 0.6810(4) 0.5501(7) 0.2166(2) 0.043(3) Uani 1 1 d DU . .
C191 C 0.6396(4) 0.5286(5) 0.2508(2) 0.047(3) Uani 1 1 d DU A .
C192 C 0.5837(4) 0.4835(6) 0.2343(3) 0.061(4) Uani 1 1 d DU . .
H19A H 0.5609 0.5167 0.2156 0.092 Uiso 1 1 calc R A .
H19B H 0.5563 0.4689 0.2555 0.092 Uiso 1 1 calc R . .
H19C H 0.5980 0.4357 0.2213 0.092 Uiso 1 1 calc R . .
C193 C 0.6748(5) 0.4776(6) 0.2805(2) 0.052(3) Uani 1 1 d DU . .
H19D H 0.7109 0.5068 0.2907 0.078 Uiso 1 1 calc R A .
H19E H 0.6889 0.4292 0.2679 0.078 Uiso 1 1 calc R . .
H19F H 0.6473 0.4643 0.3018 0.078 Uiso 1 1 calc R . .
C194 C 0.6181(5) 0.6043(5) 0.2708(3) 0.066(4) Uani 1 1 d DU . .
H19G H 0.6544 0.6327 0.2813 0.099 Uiso 1 1 calc R A .
H19H H 0.5904 0.5908 0.2920 0.099 Uiso 1 1 calc R . .
H19I H 0.5958 0.6376 0.2519 0.099 Uiso 1 1 calc R . .
C200 C 0.6647(6) 0.8719(7) 0.2634(3) 0.050(3) Uani 1 1 d DU A .
C201 C 0.6351(4) 0.8860(6) 0.3029(3) 0.064(3) Uani 1 1 d DU . .
C202 C 0.6018(8) 0.9650(8) 0.3029(4) 0.056(5) Uiso 0.60 1 d PDU A 1
H20A H 0.6314 1.0069 0.2968 0.084 Uiso 0.60 1 calc PR A 1
H20B H 0.5845 0.9745 0.3285 0.084 Uiso 0.60 1 calc PR A 1
H20C H 0.5681 0.9644 0.2832 0.084 Uiso 0.60 1 calc PR A 1
C203 C 0.5905(8) 0.8192(9) 0.3113(5) 0.095(7) Uiso 0.60 1 d PDU A 1
H20D H 0.6132 0.7691 0.3114 0.143 Uiso 0.60 1 calc PR A 1
H20E H 0.5576 0.8178 0.2913 0.143 Uiso 0.60 1 calc PR A 1
H20F H 0.5721 0.8275 0.3368 0.143 Uiso 0.60 1 calc PR A 1
C204 C 0.6864(7) 0.8876(12) 0.3347(4) 0.087(6) Uiso 0.60 1 d PDU A 1
H20G H 0.7152 0.9309 0.3296 0.131 Uiso 0.60 1 calc PR A 1
H20H H 0.7091 0.8376 0.3347 0.131 Uiso 0.60 1 calc PR A 1
H20I H 0.6675 0.8954 0.3601 0.131 Uiso 0.60 1 calc PR A 1
C205 C 0.5652(6) 0.8992(17) 0.2968(6) 0.096(8) Uiso 0.40 1 d PDU A 2
H20J H 0.5464 0.8522 0.2850 0.145 Uiso 0.40 1 calc PR A 2
H20K H 0.5582 0.9446 0.2797 0.145 Uiso 0.40 1 calc PR A 2
H20L H 0.5461 0.9092 0.3220 0.145 Uiso 0.40 1 calc PR A 2
C206 C 0.6635(12) 0.9589(11) 0.3218(6) 0.079(8) Uiso 0.40 1 d PDU A 2
H20M H 0.6557 1.0048 0.3052 0.119 Uiso 0.40 1 calc PR A 2
H20N H 0.7084 0.9514 0.3254 0.119 Uiso 0.40 1 calc PR A 2
H20O H 0.6446 0.9676 0.3472 0.119 Uiso 0.40 1 calc PR A 2
C207 C 0.6462(12) 0.8141(11) 0.3285(5) 0.059(7) Uiso 0.40 1 d PDU A 2
H20P H 0.6292 0.7673 0.3155 0.088 Uiso 0.40 1 calc PR A 2
H20Q H 0.6256 0.8216 0.3534 0.088 Uiso 0.40 1 calc PR A 2
H20R H 0.6910 0.8071 0.3332 0.088 Uiso 0.40 1 calc PR A 2
C210 C 0.6074(5) 1.0134(7) 0.1469(3) 0.051(3) Uani 1 1 d DU . .
C211 C 0.5534(4) 1.0716(6) 0.1449(3) 0.067(3) Uani 1 1 d DU A .
C212 C 0.5499(5) 1.1126(7) 0.1844(3) 0.083(4) Uani 1 1 d DU . .
H21A H 0.5427 1.0733 0.2047 0.125 Uiso 1 1 calc R A .
H21B H 0.5157 1.1507 0.1838 0.125 Uiso 1 1 calc R . .
H21C H 0.5892 1.1400 0.1900 0.125 Uiso 1 1 calc R . .
C213 C 0.4925(4) 1.0267(8) 0.1376(4) 0.112(5) Uani 1 1 d DU . .
H21D H 0.4868 0.9882 0.1585 0.167 Uiso 1 1 calc R A .
H21E H 0.4941 0.9993 0.1126 0.167 Uiso 1 1 calc R . .
H21F H 0.4577 1.0639 0.1372 0.167 Uiso 1 1 calc R . .
C214 C 0.5633(6) 1.1316(7) 0.1132(3) 0.122(6) Uani 1 1 d DU . .
H21G H 0.6025 1.1595 0.1182 0.182 Uiso 1 1 calc R A .
H21H H 0.5288 1.1694 0.1128 0.182 Uiso 1 1 calc R . .
H21I H 0.5649 1.1048 0.0880 0.182 Uiso 1 1 calc R . .
C220 C 0.5314(5) 0.7938(8) 0.1813(4) 0.095(4) Uani 1 1 d DU . .
C221 C 0.4779(5) 0.7387(7) 0.1710(4) 0.107(4) Uani 1 1 d DU A .
C222 C 0.4924(14) 0.6553(10) 0.1847(13) 0.122(7) Uani 0.30 1 d PDU A 1
H22A H 0.5313 0.6375 0.1733 0.183 Uiso 0.30 1 calc PR A 1
H22B H 0.4585 0.6201 0.1767 0.183 Uiso 0.30 1 calc PR A 1
H22C H 0.4968 0.6548 0.2131 0.183 Uiso 0.30 1 calc PR A 1
C223 C 0.4169(7) 0.7681(19) 0.1855(11) 0.108(8) Uani 0.30 1 d PDU A 1
H22D H 0.3840 0.7306 0.1783 0.162 Uiso 0.30 1 calc PR A 1
H22E H 0.4076 0.8195 0.1739 0.162 Uiso 0.30 1 calc PR A 1
H22F H 0.4194 0.7733 0.2139 0.162 Uiso 0.30 1 calc PR A 1
C224 C 0.4744(16) 0.736(2) 0.1255(4) 0.118(8) Uani 0.30 1 d PDU A 1
H22G H 0.5146 0.7189 0.1156 0.177 Uiso 0.30 1 calc PR A 1
H22H H 0.4644 0.7884 0.1153 0.177 Uiso 0.30 1 calc PR A 1
H22I H 0.4420 0.6986 0.1171 0.177 Uiso 0.30 1 calc PR A 1
C225 C 0.4202(6) 0.7865(10) 0.1599(6) 0.104(6) Uani 0.70 1 d PDU A 2
H22J H 0.4109 0.8233 0.1810 0.156 Uiso 0.70 1 calc PR A 2
H22K H 0.3849 0.7509 0.1557 0.156 Uiso 0.70 1 calc PR A 2
H22L H 0.4278 0.8161 0.1361 0.156 Uiso 0.70 1 calc PR A 2
C227 C 0.4608(9) 0.6926(13) 0.2088(5) 0.142(7) Uani 0.70 1 d PDU A 2
H22M H 0.4478 0.7299 0.2287 0.214 Uiso 0.70 1 calc PR A 2
H22N H 0.4972 0.6631 0.2184 0.214 Uiso 0.70 1 calc PR A 2
H22O H 0.4267 0.6559 0.2029 0.214 Uiso 0.70 1 calc PR A 2
C226 C 0.4962(8) 0.6808(12) 0.1406(6) 0.124(6) Uani 0.70 1 d PDU A 2
C230 C 0.8654(5) 0.9261(5) 0.2727(3) 0.050(3) Uani 1 1 d DU A .
C231 C 0.8946(4) 0.9991(5) 0.2910(2) 0.049(3) Uani 1 1 d DU . .
C232 C 0.8494(5) 1.0348(6) 0.3200(3) 0.066(4) Uani 1 1 d DU A .
H23A H 0.8408 0.9963 0.3403 0.099 Uiso 1 1 calc R . .
H23B H 0.8105 1.0489 0.3063 0.099 Uiso 1 1 calc R . .
H23C H 0.8680 1.0821 0.3317 0.099 Uiso 1 1 calc R . .
C233 C 0.9087(5) 1.0580(6) 0.2591(3) 0.066(4) Uani 1 1 d DU A .
H23D H 0.9273 1.1055 0.2706 0.099 Uiso 1 1 calc R . .
H23E H 0.8700 1.0721 0.2451 0.099 Uiso 1 1 calc R . .
H23F H 0.9378 1.0345 0.2409 0.099 Uiso 1 1 calc R . .
C234 C 0.9545(4) 0.9770(7) 0.3130(3) 0.065(4) Uani 1 1 d DU A .
H23G H 0.9451 0.9391 0.3335 0.097 Uiso 1 1 calc R . .
H23H H 0.9731 1.0244 0.3246 0.097 Uiso 1 1 calc R . .
H23I H 0.9837 0.9533 0.2949 0.097 Uiso 1 1 calc R . .
C240 C 0.7929(5) 1.0946(6) 0.0700(3) 0.034(3) Uani 1 1 d DU . .
C241 C 0.7800(5) 1.1632(6) 0.0425(3) 0.054(3) Uani 1 1 d DU A .
C242 C 0.8002(8) 1.1503(9) 0.0011(3) 0.094(5) Uani 1 1 d DU . .
H24A H 0.7860 1.0985 -0.0079 0.141 Uiso 1 1 calc R A .
H24B H 0.8456 1.1529 0.0001 0.141 Uiso 1 1 calc R . .
H24C H 0.7820 1.1913 -0.0156 0.141 Uiso 1 1 calc R . .
C243 C 0.7979(10) 1.2415(8) 0.0599(4) 0.130(6) Uani 1 1 d DU . .
H24D H 0.7815 1.2455 0.0861 0.195 Uiso 1 1 calc R A .
H24E H 0.7805 1.2839 0.0437 0.195 Uiso 1 1 calc R . .
H24F H 0.8433 1.2461 0.0611 0.195 Uiso 1 1 calc R . .
C244 C 0.7089(6) 1.1723(11) 0.0390(4) 0.120(5) Uani 1 1 d DU . .
H24G H 0.6918 1.1804 0.0649 0.180 Uiso 1 1 calc R A .
H24H H 0.6908 1.1245 0.0274 0.180 Uiso 1 1 calc R . .
H24I H 0.6987 1.2176 0.0225 0.180 Uiso 1 1 calc R . .
C250 C 0.7391(4) 1.1636(6) 0.1855(2) 0.036(3) Uani 1 1 d DU . .
C251 C 0.7268(4) 1.2095(5) 0.2228(2) 0.040(3) Uani 1 1 d DU A .
C252 C 0.6778(4) 1.2727(5) 0.2150(3) 0.047(3) Uani 1 1 d DU . .
H25A H 0.6923 1.3086 0.1948 0.071 Uiso 1 1 calc R A .
H25B H 0.6708 1.3024 0.2389 0.071 Uiso 1 1 calc R . .
H25C H 0.6389 1.2478 0.2063 0.071 Uiso 1 1 calc R . .
C253 C 0.7878(4) 1.2494(6) 0.2354(3) 0.056(3) Uani 1 1 d DU . .
H25D H 0.8010 1.2855 0.2149 0.085 Uiso 1 1 calc R A .
H25E H 0.8199 1.2093 0.2398 0.085 Uiso 1 1 calc R . .
H25F H 0.7815 1.2790 0.2594 0.085 Uiso 1 1 calc R . .
C254 C 0.7055(5) 1.1538(5) 0.2547(2) 0.046(3) Uani 1 1 d DU . .
H25G H 0.6666 1.1283 0.2464 0.069 Uiso 1 1 calc R A .
H25H H 0.6989 1.1837 0.2786 0.069 Uiso 1 1 calc R . .
H25I H 0.7375 1.1136 0.2595 0.069 Uiso 1 1 calc R . .
N1S N 0.9098(5) 1.1266(7) 0.1623(3) 0.054(3) Uani 1 1 d . . .
C1S C 0.9253(6) 1.1886(8) 0.1732(4) 0.046(3) Uani 1 1 d U . .
C2S C 0.9426(6) 1.2664(7) 0.1868(4) 0.064(4) Uani 1 1 d U . .
H2S1 H 0.9120 1.3049 0.1772 0.096 Uiso 1 1 calc R . .
H2S2 H 0.9837 1.2801 0.1771 0.096 Uiso 1 1 calc R . .
H2S3 H 0.9437 1.2670 0.2153 0.096 Uiso 1 1 calc R . .
O1P O 0.6747(5) 0.5020(6) 0.0633(3) 0.025(3) Uiso 0.60 1 d PU B .
O2P O 0.6111(4) 0.5653(6) 0.1012(3) 0.020(3) Uiso 0.60 1 d PU B .
C1P C 0.6267(6) 0.5046(7) 0.0863(4) 0.020(4) Uiso 0.60 1 d PDU . .
C2P C 0.5900(7) 0.4285(8) 0.0929(5) 0.030(5) Uiso 0.35 1 d PDU B 1
C3P C 0.5205(6) 0.4461(14) 0.0871(9) 0.067(9) Uiso 0.35 1 d PDU B 1
H3P1 H 0.5080 0.4869 0.1055 0.100 Uiso 0.35 1 calc PR B 1
H3P2 H 0.4964 0.3980 0.0916 0.100 Uiso 0.35 1 calc PR B 1
H3P3 H 0.5126 0.4646 0.0605 0.100 Uiso 0.35 1 calc PR B 1
C4P C 0.6017(13) 0.3997(14) 0.1344(5) 0.064(9) Uiso 0.35 1 d PDU B 1
H4P1 H 0.5895 0.4408 0.1527 0.096 Uiso 0.35 1 calc PR B 1
H4P2 H 0.6459 0.3877 0.1383 0.096 Uiso 0.35 1 calc PR B 1
H4P3 H 0.5771 0.3521 0.1389 0.096 Uiso 0.35 1 calc PR B 1
C5P C 0.6095(13) 0.3652(10) 0.0645(7) 0.062(8) Uiso 0.35 1 d PDU B 1
H5P1 H 0.6015 0.3835 0.0379 0.094 Uiso 0.35 1 calc PR B 1
H5P2 H 0.5856 0.3171 0.0691 0.094 Uiso 0.35 1 calc PR B 1
H5P3 H 0.6539 0.3543 0.0682 0.094 Uiso 0.35 1 calc PR B 1
C6P C 0.5893(8) 0.4283(9) 0.0904(5) 0.031(5) Uiso 0.25 1 d PDU B 2
C7P C 0.5307(9) 0.4451(15) 0.1136(8) 0.021(8) Uiso 0.25 1 d PDU B 2
H7P1 H 0.5056 0.4852 0.1001 0.032 Uiso 0.25 1 calc PR B 2
H7P2 H 0.5427 0.4641 0.1395 0.032 Uiso 0.25 1 calc PR B 2
H7P3 H 0.5064 0.3966 0.1159 0.032 Uiso 0.25 1 calc PR B 2
C8P C 0.6288(12) 0.3671(11) 0.1117(9) 0.043(8) Uiso 0.25 1 d PDU B 2
H8P1 H 0.6409 0.3872 0.1375 0.064 Uiso 0.25 1 calc PR B 2
H8P2 H 0.6662 0.3563 0.0968 0.064 Uiso 0.25 1 calc PR B 2
H8P3 H 0.6048 0.3185 0.1145 0.064 Uiso 0.25 1 calc PR B 2
C9P C 0.5701(14) 0.3980(15) 0.0502(6) 0.038(9) Uiso 0.25 1 d PDU B 2
H9P1 H 0.5449 0.4379 0.0367 0.058 Uiso 0.25 1 calc PR B 2
H9P2 H 0.5457 0.3496 0.0529 0.058 Uiso 0.25 1 calc PR B 2
H9P3 H 0.6074 0.3869 0.0352 0.058 Uiso 0.25 1 calc PR B 2
C1T C 1.3043(9) 0.7569(9) 0.0809(5) 0.069(6) Uiso 0.50 1 d PGU . .
H1T H 1.3097 0.8010 0.0643 0.082 Uiso 0.50 1 calc PR . .
C2T C 1.3375(7) 0.6881(12) 0.0746(4) 0.072(6) Uiso 0.50 1 d PGU . .
C3T C 1.3296(8) 0.6235(9) 0.0988(5) 0.087(7) Uiso 0.50 1 d PGU . .
H3T H 1.3523 0.5764 0.0945 0.104 Uiso 0.50 1 calc PR . .
C4T C 1.2885(8) 0.6278(9) 0.1293(5) 0.073(6) Uiso 0.50 1 d PGU . .
H4T H 1.2830 0.5836 0.1458 0.088 Uiso 0.50 1 calc PR . .
C5T C 1.2552(7) 0.6966(11) 0.1356(4) 0.061(6) Uiso 0.50 1 d PGU . .
H5T H 1.2271 0.6996 0.1565 0.074 Uiso 0.50 1 calc PR . .
C6T C 1.2632(8) 0.7612(9) 0.1114(5) 0.084(7) Uiso 0.50 1 d PGU . .
H6T H 1.2405 0.8083 0.1157 0.100 Uiso 0.50 1 calc PR . .
C7T C 1.3856(19) 0.673(2) 0.0462(12) 0.138(12) Uiso 0.50 1 d PU . .

loop_
_atom_site_aniso_label
_atom_site_aniso_U_11
_atom_site_aniso_U_22
_atom_site_aniso_U_33
_atom_site_aniso_U_23
_atom_site_aniso_U_13
_atom_site_aniso_U_12
Ni1 0.0560(11) 0.0480(11) 0.0161(8) -0.0048(7) 0.0068(7) -0.0158(8)
Ni2 0.0436(10) 0.0293(9) 0.0230(8) -0.0010(7) 0.0170(7) -0.0002(7)
Ni3 0.0526(10) 0.0398(10) 0.0187(8) -0.0058(7) 0.0087(7) -0.0164(8)
Ni4 0.0386(9) 0.0352(10) 0.0196(8) -0.0023(7) 0.0105(7) -0.0072(7)
Ni5 0.0303(9) 0.0510(11) 0.0250(8) 0.0028(8) 0.0090(7) 0.0002(8)
Ni6 0.0366(9) 0.0329(9) 0.0159(7) -0.0020(7) 0.0069(6) 0.0029(7)
Ni7 0.0318(9) 0.0385(10) 0.0191(8) -0.0008(7) 0.0078(6) 0.0043(7)
Ni8 0.0315(9) 0.0308(9) 0.0178(7) -0.0027(7) 0.0067(6) -0.0019(7)
P1 0.0324(19) 0.048(2) 0.0205(16) 0.0028(16) 0.0031(15) -0.0070(17)
P2 0.0331(18) 0.0276(19) 0.0182(16) -0.0041(14) 0.0094(14) -0.0036(15)
O1 0.060(5) 0.039(5) 0.016(4) 0.002(4) 0.017(4) -0.013(4)
O2 0.026(4) 0.039(5) 0.026(4) -0.009(4) 0.005(3) -0.003(4)
O3 0.037(5) 0.030(5) 0.027(4) 0.000(4) 0.004(3) -0.003(4)
O4 0.031(4) 0.035(5) 0.021(4) 0.002(4) 0.006(3) 0.003(4)
O5 0.036(5) 0.054(5) 0.022(4) -0.003(4) 0.007(3) -0.017(4)
O6 0.025(4) 0.042(5) 0.013(3) -0.003(3) 0.001(3) 0.009(4)
O101 0.041(5) 0.048(5) 0.015(4) -0.001(4) 0.001(3) -0.010(4)
O102 0.036(5) 0.053(5) 0.017(4) 0.002(4) 0.007(3) -0.008(4)
O103 0.029(4) 0.040(5) 0.016(4) -0.006(4) 0.004(3) -0.004(4)
O111 0.030(4) 0.025(4) 0.022(4) -0.002(3) 0.013(3) -0.002(3)
O112 0.033(4) 0.033(5) 0.017(4) 0.005(3) 0.011(3) -0.008(4)
O113 0.030(4) 0.029(4) 0.020(4) -0.003(3) 0.005(3) -0.003(3)
O120 0.073(6) 0.043(5) 0.017(4) 0.005(4) 0.011(4) -0.006(5)
O121 0.070(6) 0.038(5) 0.026(4) 0.005(4) 0.024(4) 0.022(4)
O131 0.109(8) 0.074(6) 0.022(4) -0.008(4) 0.003(5) -0.060(6)
O140 0.039(5) 0.102(7) 0.010(4) -0.004(4) -0.006(3) -0.010(5)
O150 0.034(5) 0.042(5) 0.043(5) -0.004(4) 0.017(4) -0.001(4)
O151 0.043(5) 0.032(5) 0.030(4) -0.004(4) 0.008(4) -0.010(4)
O160 0.056(6) 0.038(5) 0.026(4) 0.000(4) 0.019(4) 0.006(4)
O161 0.063(6) 0.052(6) 0.081(7) 0.022(5) 0.040(5) 0.006(5)
O170 0.077(6) 0.037(5) 0.028(5) -0.004(4) 0.020(4) -0.011(4)
O171 0.054(5) 0.032(5) 0.033(4) -0.009(4) 0.019(4) -0.018(4)
O180 0.044(5) 0.032(5) 0.022(4) -0.007(4) 0.009(4) 0.001(4)
O181 0.040(5) 0.033(5) 0.028(4) 0.003(4) 0.004(4) 0.001(4)
O190 0.038(5) 0.045(5) 0.029(4) 0.004(4) 0.011(4) -0.008(4)
O191 0.071(6) 0.032(5) 0.044(5) 0.000(4) 0.025(4) -0.004(5)
O200 0.043(5) 0.068(6) 0.036(5) 0.006(5) 0.022(4) 0.003(4)
O201 0.058(6) 0.050(5) 0.022(4) -0.002(4) 0.018(4) 0.010(5)
O210 0.039(5) 0.066(6) 0.048(5) 0.010(5) 0.011(4) 0.002(5)
O211 0.040(5) 0.061(6) 0.032(5) 0.002(4) 0.009(4) 0.011(4)
O220 0.027(5) 0.075(6) 0.036(5) 0.003(4) 0.010(4) 0.000(4)
O221 0.021(13) 0.130(15) 0.093(16) 0.013(16) 0.003(13) 0.003(13)
O222 0.045(8) 0.127(12) 0.089(9) -0.030(9) 0.020(7) -0.011(8)
O230 0.046(5) 0.032(5) 0.019(4) -0.004(4) -0.001(4) 0.003(4)
O231 0.103(8) 0.059(6) 0.042(5) 0.011(5) -0.007(5) 0.009(6)
O240 0.046(5) 0.046(5) 0.018(4) 0.000(4) 0.009(4) 0.009(4)
O241 0.043(5) 0.038(5) 0.029(4) 0.004(4) 0.016(4) 0.012(4)
O250 0.039(5) 0.046(5) 0.021(4) -0.003(4) 0.006(3) 0.008(4)
O251 0.078(6) 0.038(5) 0.029(4) 0.013(4) 0.021(4) 0.013(4)
C100 0.036(6) 0.108(8) 0.031(6) 0.012(6) -0.007(5) -0.014(6)
C101 0.041(6) 0.131(8) 0.042(6) 0.001(6) -0.008(5) -0.016(6)
C102 0.041(7) 0.132(9) 0.041(7) 0.000(7) -0.013(6) -0.021(7)
C103 0.044(8) 0.141(10) 0.052(8) -0.002(8) -0.013(7) -0.027(8)
C104 0.044(7) 0.151(9) 0.064(7) -0.002(8) -0.010(7) -0.025(8)
C105 0.045(7) 0.148(9) 0.064(7) -0.003(7) -0.013(6) -0.020(7)
C106 0.042(7) 0.136(9) 0.049(7) -0.003(7) -0.010(6) -0.014(7)
C901 0.042(6) 0.131(8) 0.041(6) 0.001(6) -0.008(5) -0.016(6)
C902 0.051(6) 0.144(9) 0.054(6) -0.004(7) -0.008(6) -0.022(7)
C903 0.054(7) 0.151(9) 0.065(7) -0.004(7) -0.014(6) -0.028(7)
C904 0.052(7) 0.154(9) 0.071(7) -0.001(7) -0.015(6) -0.024(7)
C905 0.053(7) 0.150(9) 0.080(7) -0.005(8) -0.009(7) -0.022(8)
C906 0.046(6) 0.140(9) 0.062(6) -0.005(7) -0.008(6) -0.018(7)
C110 0.027(6) 0.040(6) 0.031(6) 0.000(5) 0.001(5) 0.000(5)
C111 0.027(5) 0.041(5) 0.031(5) 0.006(4) 0.007(4) 0.005(4)
C112 0.030(5) 0.058(6) 0.046(6) -0.007(5) 0.001(5) 0.000(5)
C113 0.037(6) 0.062(6) 0.051(6) -0.011(5) -0.003(5) -0.001(5)
C114 0.032(5) 0.059(7) 0.058(6) 0.001(5) -0.005(5) -0.001(5)
C115 0.035(5) 0.071(7) 0.072(7) -0.008(6) 0.010(6) 0.009(5)
C116 0.035(5) 0.061(6) 0.055(6) -0.010(5) 0.005(5) 0.005(5)
C150 0.032(6) 0.043(7) 0.032(6) 0.000(6) 0.011(5) -0.002(6)
C151 0.043(5) 0.050(6) 0.062(5) -0.003(5) 0.015(5) -0.002(5)
C160 0.066(8) 0.056(8) 0.028(6) 0.005(6) 0.019(6) 0.019(7)
C161 0.070(6) 0.060(6) 0.046(5) 0.001(5) 0.021(5) 0.011(5)
C170 0.059(7) 0.038(7) 0.030(6) -0.009(6) 0.026(6) -0.006(6)
C171 0.075(7) 0.035(6) 0.043(6) -0.007(5) 0.031(5) -0.003(5)
C172 0.100(10) 0.048(8) 0.051(7) -0.017(7) 0.034(7) 0.003(7)
C173 0.093(10) 0.041(8) 0.061(8) -0.004(7) 0.039(7) -0.011(7)
C174 0.085(9) 0.048(9) 0.091(9) -0.012(8) 0.005(8) -0.001(7)
C180 0.033(6) 0.030(7) 0.032(6) 0.005(6) 0.011(5) -0.003(5)
C181 0.039(6) 0.034(6) 0.035(5) 0.007(5) 0.004(5) -0.002(5)
C182 0.042(7) 0.051(8) 0.064(8) 0.001(7) -0.002(6) -0.002(6)
C183 0.047(7) 0.055(8) 0.037(6) 0.008(6) -0.001(6) -0.007(6)
C184 0.070(9) 0.038(7) 0.048(7) 0.006(6) -0.003(6) 0.008(6)
C190 0.039(7) 0.051(8) 0.038(6) -0.004(6) 0.010(5) -0.015(6)
C191 0.047(6) 0.044(6) 0.050(6) -0.001(5) 0.025(5) -0.017(5)
C192 0.054(8) 0.076(9) 0.055(8) 0.006(7) 0.013(6) -0.020(7)
C193 0.072(8) 0.055(8) 0.030(6) 0.001(6) 0.021(6) -0.024(7)
C194 0.071(9) 0.051(8) 0.077(9) -0.003(7) 0.042(7) -0.015(7)
C200 0.061(8) 0.056(7) 0.035(7) 0.012(6) 0.027(6) 0.020(7)
C201 0.062(6) 0.072(6) 0.059(6) 0.004(5) 0.023(5) 0.005(5)
C210 0.030(7) 0.097(9) 0.026(6) 0.000(6) 0.008(6) 0.019(7)
C211 0.038(6) 0.107(9) 0.057(6) 0.012(6) 0.009(6) 0.020(6)
C212 0.064(9) 0.092(11) 0.094(9) -0.013(8) 0.012(8) 0.027(8)
C213 0.048(8) 0.155(13) 0.130(12) -0.015(10) -0.031(9) 0.014(9)
C214 0.084(10) 0.157(13) 0.126(11) 0.059(10) 0.049(9) 0.079(9)
C220 0.049(7) 0.127(10) 0.110(9) -0.026(8) 0.009(8) -0.012(7)
C221 0.057(7) 0.140(10) 0.123(9) -0.017(8) -0.002(8) -0.008(7)
C222 0.072(13) 0.138(14) 0.157(15) -0.016(13) -0.001(14) -0.007(12)
C223 0.049(12) 0.159(17) 0.117(17) -0.017(16) -0.006(14) -0.004(13)
C224 0.065(15) 0.149(18) 0.138(14) -0.033(14) -0.012(14) -0.003(15)
C225 0.052(10) 0.157(15) 0.102(14) -0.025(12) -0.012(11) 0.010(10)
C227 0.082(13) 0.168(16) 0.179(14) 0.032(13) 0.023(12) 0.000(12)
C226 0.065(11) 0.139(14) 0.169(14) -0.048(12) -0.005(11) 0.001(10)
C230 0.070(8) 0.050(7) 0.030(7) -0.004(6) 0.003(6) 0.001(6)
C231 0.066(7) 0.045(7) 0.036(6) -0.008(5) -0.003(5) 0.005(6)
C232 0.084(9) 0.072(9) 0.042(7) -0.019(7) -0.004(7) 0.014(8)
C233 0.082(10) 0.057(8) 0.058(8) -0.004(7) -0.012(7) -0.019(7)
C234 0.078(9) 0.070(9) 0.046(7) -0.012(7) -0.012(7) 0.015(7)
C240 0.041(7) 0.042(7) 0.019(6) 0.003(5) -0.007(5) -0.008(6)
C241 0.075(7) 0.056(7) 0.032(6) 0.017(5) 0.003(6) 0.018(6)
C242 0.144(12) 0.088(10) 0.050(7) 0.029(8) 0.024(8) 0.038(10)
C243 0.241(15) 0.072(10) 0.075(10) 0.028(8) -0.024(11) -0.003(11)
C244 0.099(10) 0.166(13) 0.095(11) 0.074(10) 0.021(9) 0.053(10)
C250 0.033(6) 0.036(7) 0.039(6) -0.003(6) 0.006(5) 0.004(5)
C251 0.041(6) 0.042(6) 0.037(5) -0.006(5) 0.011(5) 0.006(5)
C252 0.065(8) 0.034(7) 0.044(7) -0.003(6) 0.019(6) 0.002(6)
C253 0.059(8) 0.072(9) 0.039(7) -0.018(7) 0.003(6) 0.002(7)
C254 0.061(8) 0.049(8) 0.029(6) -0.010(6) 0.010(6) 0.001(6)
N1S 0.060(8) 0.052(8) 0.050(7) 0.007(6) 0.005(6) -0.004(6)
C1S 0.045(8) 0.044(8) 0.048(8) 0.005(7) 0.003(6) -0.002(7)
C2S 0.050(8) 0.056(9) 0.086(10) -0.008(8) -0.002(7) -0.009(7)

loop_
_atom_type_symbol
_atom_type_description
_atom_type_scat_dispersion_real
_atom_type_scat_dispersion_imag
_atom_type_scat_source
C C 0.0033 0.0016 'International Tables Vol C Tables 4.2.6.8 and 6.1.1.4'
H H 0.0000 0.0000 'International Tables Vol C Tables 4.2.6.8 and 6.1.1.4'
N N 0.0061 0.0033 'International Tables Vol C Tables 4.2.6.8 and 6.1.1.4'
O O 0.0106 0.0060 'International Tables Vol C Tables 4.2.6.8 and 6.1.1.4'
P P 0.1023 0.0942 'International Tables Vol C Tables 4.2.6.8 and 6.1.1.4'
Ni Ni 0.3393 1.1124 'International Tables Vol C Tables 4.2.6.8 and 6.1.1.4'

loop_
_geom_angle_atom_site_label_1
_geom_angle_atom_site_label_2
_geom_angle_atom_site_label_3
_geom_angle
O2 Ni1 O130 169.9(4)
O2 Ni1 O1 86.3(3)
O130 Ni1 O1 87.3(4)
O2 Ni1 O132 169.2(6)
O130 Ni1 O132 20.1(5)
O1 Ni1 O132 103.9(6)
O2 Ni1 O101 92.7(3)
O130 Ni1 O101 94.2(4)
O1 Ni1 O101 81.5(3)
O132 Ni1 O101 85.6(5)
O2 Ni1 O120 90.4(3)
O130 Ni1 O120 81.9(4)
O1 Ni1 O120 92.4(3)
O132 Ni1 O120 92.6(6)
O101 Ni1 O120 172.9(3)
O2 Ni1 O140 92.5(3)
O130 Ni1 O140 93.8(4)
O1 Ni1 O140 178.5(3)
O132 Ni1 O140 77.3(6)
O101 Ni1 O140 99.4(3)
O120 Ni1 O140 86.8(3)
O2 Ni1 Ni2 44.69(19)
O130 Ni1 Ni2 126.6(4)
O1 Ni1 Ni2 44.62(19)
O132 Ni1 Ni2 146.1(6)
O101 Ni1 Ni2 98.62(18)
O120 Ni1 Ni2 79.1(2)
O140 Ni1 Ni2 134.0(2)
O1 Ni2 O150 178.3(3)
O1 Ni2 O2 85.9(3)
O150 Ni2 O2 94.6(3)
O1 Ni2 O111 90.8(2)
O150 Ni2 O111 90.9(3)
O2 Ni2 O111 81.8(2)
O1 Ni2 O121 89.1(3)
O150 Ni2 O121 89.2(3)
O2 Ni2 O121 96.3(3)
O111 Ni2 O121 178.2(3)
O1 Ni2 O160 91.5(3)
O150 Ni2 O160 88.0(3)
O2 Ni2 O160 176.8(3)
O111 Ni2 O160 100.0(3)
O121 Ni2 O160 81.9(3)
O1 Ni2 Ni1 45.1(2)
O150 Ni2 Ni1 134.7(2)
O2 Ni2 Ni1 43.68(18)
O111 Ni2 Ni1 97.48(18)
O121 Ni2 Ni1 81.2(2)
O160 Ni2 Ni1 133.2(2)
O1 Ni3 O170 90.0(3)
O1 Ni3 O112 97.8(3)
O170 Ni3 O112 88.8(3)
O1 Ni3 O131 94.6(3)
O170 Ni3 O131 83.9(3)
O112 Ni3 O131 165.6(3)
O1 Ni3 O101 82.4(3)
O170 Ni3 O101 170.1(3)
O112 Ni3 O101 98.5(3)
O131 Ni3 O101 90.4(3)
O1 Ni3 O5 171.1(3)
O170 Ni3 O5 97.4(3)
O112 Ni3 O5 77.6(2)
O131 Ni3 O5 91.1(3)
O101 Ni3 O5 90.7(3)
O3 Ni4 O180 93.6(3)
O3 Ni4 O112 95.8(3)
O180 Ni4 O112 100.3(3)
O3 Ni4 O171 170.2(3)
O180 Ni4 O171 84.7(3)
O112 Ni4 O171 94.0(3)
O3 Ni4 O5 92.4(3)
O180 Ni4 O5 174.1(3)
O112 Ni4 O5 79.1(2)
O171 Ni4 O5 89.5(3)
O3 Ni4 O190 83.1(3)
O180 Ni4 O190 84.6(3)
O112 Ni4 O190 175.1(3)
O171 Ni4 O190 87.2(3)
O5 Ni4 O190 96.1(3)
O210 Ni5 O4 94.4(3)
O210 Ni5 O3 174.2(3)
O4 Ni5 O3 86.4(3)
O210 Ni5 O102 94.5(3)
O4 Ni5 O102 100.7(3)
O3 Ni5 O102 91.0(3)
O210 Ni5 O220 88.5(3)
O4 Ni5 O220 174.5(3)
O3 Ni5 O220 90.4(3)
O102 Ni5 O220 83.6(3)
O210 Ni5 O200 85.8(3)
O4 Ni5 O200 89.8(3)
O3 Ni5 O200 88.5(3)
O102 Ni5 O200 169.4(3)
O220 Ni5 O200 85.7(3)
O210 Ni5 Ni6 135.4(2)
O4 Ni5 Ni6 44.41(18)
O3 Ni5 Ni6 43.67(18)
O102 Ni5 Ni6 107.58(19)
O220 Ni5 Ni6 131.3(2)
O200 Ni5 Ni6 79.1(2)
O3 Ni6 O113 99.9(3)
O3 Ni6 O4 86.3(3)
O113 Ni6 O4 89.3(2)
O3 Ni6 O181 94.3(3)
O113 Ni6 O181 93.8(3)
O4 Ni6 O181 176.7(3)
O3 Ni6 O201 90.7(3)
O113 Ni6 O201 169.3(3)
O4 Ni6 O201 90.2(3)
O181 Ni6 O201 86.5(3)
O3 Ni6 O230 174.6(3)
O113 Ni6 O230 84.1(2)
O4 Ni6 O230 90.3(3)
O181 Ni6 O230 88.9(3)
O201 Ni6 O230 85.2(3)
O3 Ni6 Ni5 44.17(19)
O113 Ni6 Ni5 105.91(18)
O4 Ni6 Ni5 43.84(19)
O181 Ni6 Ni5 135.8(2)
O201 Ni6 Ni5 80.9(2)
O230 Ni6 Ni5 131.43(19)
O4 Ni7 O211 93.4(3)
O4 Ni7 O240 171.0(3)
O211 Ni7 O240 85.4(3)
O4 Ni7 O103 96.3(3)
O211 Ni7 O103 100.5(3)
O240 Ni7 O103 92.7(3)
O4 Ni7 O6 93.7(3)
O211 Ni7 O6 172.9(3)
O240 Ni7 O6 87.6(3)
O103 Ni7 O6 78.2(2)
O4 Ni7 O250 83.7(3)
O211 Ni7 O250 85.9(3)
O240 Ni7 O250 87.4(3)
O103 Ni7 O250 173.6(3)
O6 Ni7 O250 95.4(3)
O151 Ni8 O241 86.5(3)
O151 Ni8 O2 93.9(3)
O241 Ni8 O2 90.7(3)
O151 Ni8 O103 165.2(3)
O241 Ni8 O103 88.8(3)
O2 Ni8 O103 100.1(2)
O151 Ni8 O111 88.4(3)
O241 Ni8 O111 170.5(3)
O2 Ni8 O111 81.6(3)
O103 Ni8 O111 98.2(3)
O151 Ni8 O6 89.5(3)
O241 Ni8 O6 96.3(3)
O2 Ni8 O6 172.4(3)
O103 Ni8 O6 77.1(2)
O111 Ni8 O6 91.6(2)
O103 P1 O102 112.4(4)
O103 P1 O101 110.9(4)
O102 P1 O101 110.8(4)
O103 P1 C100 104.3(5)
O102 P1 C100 110.4(5)
O101 P1 C100 107.6(5)
O112 P2 O113 112.1(4)
O112 P2 O111 112.2(4)
O113 P2 O111 109.5(4)
O112 P2 C110 104.8(4)
O113 P2 C110 109.8(4)
O111 P2 C110 108.3(4)
Ni3 O1 Ni2 132.7(3)
Ni3 O1 Ni1 95.3(3)
Ni2 O1 Ni1 90.2(3)
Ni1 O2 Ni8 130.3(3)
Ni1 O2 Ni2 91.6(3)
Ni8 O2 Ni2 96.1(3)
Ni4 O3 Ni6 116.2(3)
Ni4 O3 Ni5 136.3(3)
Ni6 O3 Ni5 92.2(3)
Ni7 O4 Ni5 114.9(3)
Ni7 O4 Ni6 136.7(3)
Ni5 O4 Ni6 91.7(3)
Ni4 O5 Ni3 94.3(3)
Ni7 O6 Ni8 94.8(2)
P1 O101 Ni3 126.6(4)
P1 O101 Ni1 134.6(4)
Ni3 O101 Ni1 93.0(3)
P1 O102 Ni5 134.9(4)
P1 O103 Ni8 132.4(4)
P1 O103 Ni7 127.2(4)
Ni8 O103 Ni7 100.4(3)
P2 O111 Ni2 134.4(4)
P2 O111 Ni8 126.1(4)
Ni2 O111 Ni8 93.0(2)
P2 O112 Ni3 132.5(4)
P2 O112 Ni4 128.8(4)
Ni3 O112 Ni4 98.4(3)
P2 O113 Ni6 134.8(4)
C125 O120 C120 13.7(14)
C125 O120 Ni1 129.8(13)
C120 O120 Ni1 126.9(7)
C120 O121 C125 16.5(12)
C120 O121 Ni2 133.0(9)
C125 O121 Ni2 119.3(8)
C130 O130 Ni1 123.5(12)
C135 O132 Ni1 109.2(11)
C135 O131 C130 35.9(10)
C135 O131 Ni3 123.2(8)
C130 O131 Ni3 123.8(9)
C140 O140 C145 27.1(15)
C140 O140 Ni1 118.6(10)
C145 O140 Ni1 138.7(11)
C150 O150 Ni2 126.2(6)
C150 O151 Ni8 130.3(6)
C160 O160 Ni2 123.8(6)
C170 O170 Ni3 128.4(6)
C170 O171 Ni4 127.6(6)
C180 O180 Ni4 137.4(6)
C180 O181 Ni6 129.4(5)
C190 O190 Ni4 129.2(6)
C200 O200 Ni5 129.0(6)
C200 O201 Ni6 128.7(6)
C210 O210 Ni5 129.0(6)
C210 O211 Ni7 134.6(6)
C220 O220 Ni5 124.7(8)
C230 O230 Ni6 127.3(6)
C240 O240 Ni7 128.4(7)
C240 O241 Ni8 127.9(6)
C250 O250 Ni7 128.8(6)
C101 C100 C901 9.1(11)
C101 C100 P1 113.6(13)
C901 C100 P1 115.1(10)
C102 C101 C106 120.0
C102 C101 C100 126.9(17)
C106 C101 C100 113.1(17)
C103 C102 C101 120.0
C103 C102 H102 120.0
C101 C102 H102 120.0
C102 C103 C104 120.0
C102 C103 H103 120.0
C104 C103 H103 120.0
C105 C104 C103 120.0
C105 C104 H104 120.0
C103 C104 H104 120.0
C106 C105 C104 120.0
C106 C105 H105 120.0
C104 C105 H105 120.0
C105 C106 C101 120.0
C105 C106 H106 120.0
C101 C106 H106 120.0
C902 C901 C906 120.0
C902 C901 C100 119.0(10)
C906 C901 C100 120.6(10)
C901 C902 C903 120.0
C901 C902 H902 120.0
C903 C902 H902 120.0
C904 C903 C902 120.0
C904 C903 H903 120.0
C902 C903 H903 120.0
C903 C904 C905 120.0
C903 C904 H904 120.0
C905 C904 H904 120.0
C904 C905 C906 120.0
C904 C905 H905 120.0
C906 C905 H905 120.0
C905 C906 C901 120.0
C905 C906 H906 120.0
C901 C906 H906 120.0
C111 C110 P2 114.9(7)
C112 C111 C116 120.0
C112 C111 C110 122.2(6)
C116 C111 C110 117.8(6)
C111 C112 C113 120.0
C111 C112 H112 120.0
C113 C112 H112 120.0
C112 C113 C114 120.0
C112 C113 H113 120.0
C114 C113 H113 120.0
C115 C114 C113 120.0
C115 C114 H114 120.0
C113 C114 H114 120.0
C116 C115 C114 120.0
C116 C115 H115 120.0
C114 C115 H115 120.0
C115 C116 C111 120.0
C115 C116 H116 120.0
C111 C116 H116 120.0
O121 C120 O120 118.7(10)
O121 C120 C121 121.3(13)
O120 C120 C121 118.6(11)
C122 C121 C123 109.6(7)
C122 C121 C120 110.9(8)
C123 C121 C120 109.6(7)
C122 C121 C124 109.6(7)
C123 C121 C124 109.3(8)
C120 C121 C124 107.9(7)
C121 C122 H12A 109.5
C121 C122 H12B 109.5
H12A C122 H12B 109.5
C121 C122 H12C 109.5
H12A C122 H12C 109.5
H12B C122 H12C 109.5
C121 C123 H12D 109.5
C121 C123 H12E 109.5
H12D C123 H12E 109.5
C121 C123 H12F 109.5
H12D C123 H12F 109.5
H12E C123 H12F 109.5
C121 C124 H12G 109.5
C121 C124 H12H 109.5
H12G C124 H12H 109.5
C121 C124 H12I 109.5
H12G C124 H12I 109.5
H12H C124 H12I 109.5
O120 C125 O121 123.4(13)
O120 C125 C126 120.1(16)
O121 C125 C126 116.4(13)
C127 C126 C128 109.3(8)
C127 C126 C125 110.3(8)
C128 C126 C125 109.6(8)
C127 C126 C129 109.5(8)
C128 C126 C129 109.7(8)
C125 C126 C129 108.4(8)
C126 C127 H12J 109.5
C126 C127 H12K 109.5
H12J C127 H12K 109.5
C126 C127 H12L 109.5
H12J C127 H12L 109.5
H12K C127 H12L 109.5
C126 C128 H12M 109.5
C126 C128 H12N 109.5
H12M C128 H12N 109.5
C126 C128 H12O 109.5
H12M C128 H12O 109.5
H12N C128 H12O 109.5
C126 C129 H12P 109.5
C126 C129 H12Q 109.5
H12P C129 H12Q 109.5
C126 C129 H12R 109.5
H12P C129 H12R 109.5
H12Q C129 H12R 109.5
O130 C130 O131 101.1(14)
O130 C130 C131 124.7(15)
O131 C130 C131 118.8(14)
C133 C131 C130 110.0(8)
C133 C131 C134 109.1(8)
C130 C131 C134 109.5(8)
C133 C131 C132 109.7(8)
C130 C131 C132 109.4(8)
C134 C131 C132 109.1(8)
C131 C132 H13A 109.5
C131 C132 H13B 109.5
H13A C132 H13B 109.5
C131 C132 H13C 109.5
H13A C132 H13C 109.5
H13B C132 H13C 109.5
C131 C133 H13D 109.5
C131 C133 H13E 109.5
H13D C133 H13E 109.5
C131 C133 H13F 109.5
H13D C133 H13F 109.5
H13E C133 H13F 109.5
C131 C134 H13G 109.5
C131 C134 H13H 109.5
H13G C134 H13H 109.5
C131 C134 H13I 109.5
H13G C134 H13I 109.5
H13H C134 H13I 109.5
O131 C135 C136 118.6(11)
O131 C135 O132 114.7(12)
C136 C135 O132 115.8(11)
C139 C136 C137 109.2(8)
C139 C136 C138 109.5(8)
C137 C136 C138 109.6(8)
C139 C136 C135 110.0(8)
C137 C136 C135 109.2(8)
C138 C136 C135 109.3(8)
C136 C137 H13J 109.5
C136 C137 H13K 109.5
H13J C137 H13K 109.5
C136 C137 H13L 109.5
H13J C137 H13L 109.5
H13K C137 H13L 109.5
C136 C138 H13M 109.5
C136 C138 H13N 109.5
H13M C138 H13N 109.5
C136 C138 H13O 109.5
H13M C138 H13O 109.5
H13N C138 H13O 109.5
C136 C139 H13P 109.5
C136 C139 H13Q 109.5
H13P C139 H13Q 109.5
C136 C139 H13R 109.5
H13P C139 H13R 109.5
H13Q C139 H13R 109.5
O140 C140 O141 130.0(16)
O140 C140 C141 114.9(14)
O141 C140 C141 106.8(14)
C142 C141 C140 110.6(8)
C142 C141 C144 110.5(8)
C140 C141 C144 110.6(8)
C142 C141 C143 107.9(8)
C140 C141 C143 108.2(8)
C144 C141 C143 109.0(8)
C141 C142 H14A 109.5
C141 C142 H14B 109.5
H14A C142 H14B 109.5
C141 C142 H14C 109.5
H14A C142 H14C 109.5
H14B C142 H14C 109.5
C141 C143 H14D 109.5
C141 C143 H14E 109.5
H14D C143 H14E 109.5
C141 C143 H14F 109.5
H14D C143 H14F 109.5
H14E C143 H14F 109.5
C141 C144 H14G 109.5
C141 C144 H14H 109.5
H14G C144 H14H 109.5
C141 C144 H14I 109.5
H14G C144 H14I 109.5
H14H C144 H14I 109.5
O140 C145 C146 134.9(17)
O140 C145 O142 101.0(12)
C146 C145 O142 120.0(15)
C145 C146 C147 109.5(8)
C145 C146 C149 109.6(8)
C147 C146 C149 110.6(8)
C145 C146 C148 109.6(8)
C147 C146 C148 109.1(8)
C149 C146 C148 108.4(8)
C146 C147 H14J 109.5
C146 C147 H14K 109.5
H14J C147 H14K 109.5
C146 C147 H14L 109.5
H14J C147 H14L 109.5
H14K C147 H14L 109.5
C146 C148 H14M 109.5
C146 C148 H14N 109.5
H14M C148 H14N 109.5
C146 C148 H14O 109.5
H14M C148 H14O 109.5
H14N C148 H14O 109.5
C146 C149 H14P 109.5
C146 C149 H14Q 109.5
H14P C149 H14Q 109.5
C146 C149 H14R 109.5
H14P C149 H14R 109.5
H14Q C149 H14R 109.5
O151 C150 O150 124.4(7)
O151 C150 C151 115.5(8)
O150 C150 C151 119.9(8)
C153 C151 C157 135.0(10)
C153 C151 C150 111.8(7)
C157 C151 C150 112.4(7)
C153 C151 C155 57.8(10)
C157 C151 C155 112.9(8)
C150 C151 C155 110.0(7)
C153 C151 C152 114.2(7)
C157 C151 C152 40.3(10)
C150 C151 C152 109.8(6)
C155 C151 C152 139.0(10)
C153 C151 C156 49.3(10)
C157 C151 C156 108.9(7)
C150 C151 C156 106.2(7)
C155 C151 C156 106.1(7)
C152 C151 C156 71.4(10)
C153 C151 C154 108.6(7)
C157 C151 C154 65.4(11)
C150 C151 C154 107.4(6)
C155 C151 C154 53.5(10)
C152 C151 C154 104.7(6)
C156 C151 C154 145.2(9)
C151 C152 H15A 109.5
C151 C152 H15B 109.5
H15A C152 H15B 109.5
C151 C152 H15C 109.5
H15A C152 H15C 109.5
H15B C152 H15C 109.5
C151 C153 H15D 109.5
C151 C153 H15E 109.5
H15D C153 H15E 109.5
C151 C153 H15F 109.5
H15D C153 H15F 109.5
H15E C153 H15F 109.5
C151 C154 H15G 109.5
C151 C154 H15H 109.5
H15G C154 H15H 109.5
C151 C154 H15I 109.5
H15G C154 H15I 109.5
H15H C154 H15I 109.5
C151 C155 H15J 109.5
C151 C155 H15K 109.5
H15J C155 H15K 109.5
C151 C155 H15L 109.5
H15J C155 H15L 109.5
H15K C155 H15L 109.5
C151 C156 H15M 109.5
C151 C156 H15N 109.5
H15M C156 H15N 109.5
C151 C156 H15O 109.5
H15M C156 H15O 109.5
H15N C156 H15O 109.5
C151 C157 H15P 109.5
C151 C157 H15Q 109.5
H15P C157 H15Q 109.5
C151 C157 H15R 109.5
H15P C157 H15R 109.5
H15Q C157 H15R 109.5
O160 C160 O161 124.9(8)
O160 C160 C161 120.4(9)
O161 C160 C161 114.5(8)
C165 C161 C164 136.5(10)
C165 C161 C162 58.8(13)
C164 C161 C162 112.3(7)
C165 C161 C160 112.4(8)
C164 C161 C160 110.6(7)
C162 C161 C160 108.9(7)
C165 C161 C166 111.3(8)
C164 C161 C166 46.4(13)
C162 C161 C166 141.9(10)
C160 C161 C166 108.6(7)
C165 C161 C163 49.6(13)
C164 C161 C163 110.3(7)
C162 C161 C163 107.4(7)
C160 C161 C163 107.2(6)
C166 C161 C163 66.9(13)
C165 C161 C167 110.1(8)
C164 C161 C167 62.1(13)
C162 C161 C167 54.9(13)
C160 C161 C167 107.2(7)
C166 C161 C167 107.0(8)
C163 C161 C167 145.1(10)
C161 C162 H16A 109.5
C161 C162 H16B 109.5
H16A C162 H16B 109.5
C161 C162 H16C 109.5
H16A C162 H16C 109.5
H16B C162 H16C 109.5
C161 C163 H16D 109.5
C161 C163 H16E 109.5
H16D C163 H16E 109.5
C161 C163 H16F 109.5
H16D C163 H16F 109.5
H16E C163 H16F 109.5
C161 C164 H16G 109.5
C161 C164 H16H 109.5
H16G C164 H16H 109.5
C161 C164 H16I 109.5
H16G C164 H16I 109.5
H16H C164 H16I 109.5
C161 C165 H16J 109.5
C161 C165 H16K 109.5
H16J C165 H16K 109.5
C161 C165 H16L 109.5
H16J C165 H16L 109.5
H16K C165 H16L 109.5
C161 C166 H16M 109.5
C161 C166 H16N 109.5
H16M C166 H16N 109.5
C161 C166 H16O 109.5
H16M C166 H16O 109.5
H16N C166 H16O 109.5
C161 C167 H16P 109.5
C161 C167 H16Q 109.5
H16P C167 H16Q 109.5
C161 C167 H16R 109.5
H16P C167 H16R 109.5
H16Q C167 H16R 109.5
O170 C170 O171 125.6(8)
O170 C170 C171 116.6(8)
O171 C170 C171 117.7(8)
C173 C171 C172 110.1(6)
C173 C171 C174 110.1(7)
C172 C171 C174 110.5(7)
C173 C171 C170 110.2(6)
C172 C171 C170 109.0(6)
C174 C171 C170 106.9(6)
C171 C172 H17A 109.5
C171 C172 H17B 109.5
H17A C172 H17B 109.5
C171 C172 H17C 109.5
H17A C172 H17C 109.5
H17B C172 H17C 109.5
C171 C173 H17D 109.5
C171 C173 H17E 109.5
H17D C173 H17E 109.5
C171 C173 H17F 109.5
H17D C173 H17F 109.5
H17E C173 H17F 109.5
C171 C174 H17G 109.5
C171 C174 H17H 109.5
H17G C174 H17H 109.5
C171 C174 H17I 109.5
H17G C174 H17I 109.5
H17H C174 H17I 109.5
O180 C180 O181 125.3(7)
O180 C180 C181 120.3(8)
O181 C180 C181 114.5(8)
C182 C181 C180 110.0(6)
C182 C181 C183 109.9(6)
C180 C181 C183 108.7(6)
C182 C181 C184 109.0(6)
C180 C181 C184 109.8(6)
C183 C181 C184 109.4(6)
C181 C182 H18A 109.5
C181 C182 H18B 109.5
H18A C182 H18B 109.5
C181 C182 H18C 109.5
H18A C182 H18C 109.5
H18B C182 H18C 109.5
C181 C183 H18D 109.5
C181 C183 H18E 109.5
H18D C183 H18E 109.5
C181 C183 H18F 109.5
H18D C183 H18F 109.5
H18E C183 H18F 109.5
C181 C184 H18G 109.5
C181 C184 H18H 109.5
H18G C184 H18H 109.5
C181 C184 H18I 109.5
H18G C184 H18I 109.5
H18H C184 H18I 109.5
O190 C190 O191 122.8(7)
O190 C190 C191 122.1(9)
O191 C190 C191 115.1(8)
C192 C191 C193 109.9(6)
C192 C191 C190 107.6(6)
C193 C191 C190 111.0(7)
C192 C191 C194 110.1(7)
C193 C191 C194 108.9(6)
C190 C191 C194 109.3(6)
C191 C192 H19A 109.5
C191 C192 H19B 109.5
H19A C192 H19B 109.5
C191 C192 H19C 109.5
H19A C192 H19C 109.5
H19B C192 H19C 109.5
C191 C193 H19D 109.5
C191 C193 H19E 109.5
H19D C193 H19E 109.5
C191 C193 H19F 109.5
H19D C193 H19F 109.5
H19E C193 H19F 109.5
C191 C194 H19G 109.5
C191 C194 H19H 109.5
H19G C194 H19H 109.5
C191 C194 H19I 109.5
H19G C194 H19I 109.5
H19H C194 H19I 109.5
O201 C200 O200 122.2(8)
O201 C200 C201 118.1(9)
O200 C200 C201 119.6(9)
C203 C201 C202 111.1(7)
C203 C201 C206 140.8(10)
C202 C201 C206 57.8(10)
C203 C201 C207 51.7(10)
C202 C201 C207 140.9(9)
C206 C201 C207 110.4(7)
C203 C201 C200 109.2(7)
C202 C201 C200 110.0(7)
C206 C201 C200 109.7(7)
C207 C201 C200 109.0(7)
C203 C201 C205 60.8(10)
C202 C201 C205 53.8(10)
C206 C201 C205 108.8(7)
C207 C201 C205 109.7(7)
C200 C201 C205 109.1(7)
C203 C201 C204 108.8(7)
C202 C201 C204 108.4(7)
C206 C201 C204 53.5(10)
C207 C201 C204 60.0(10)
C200 C201 C204 109.3(7)
C205 C201 C204 141.4(10)
C201 C202 H20A 109.5
C201 C202 H20B 109.5
H20A C202 H20B 109.5
C201 C202 H20C 109.5
H20A C202 H20C 109.5
H20B C202 H20C 109.5
C201 C203 H20D 109.5
C201 C203 H20E 109.5
H20D C203 H20E 109.5
C201 C203 H20F 109.5
H20D C203 H20F 109.5
H20E C203 H20F 109.5
C201 C204 H20G 109.5
C201 C204 H20H 109.5
H20G C204 H20H 109.5
C201 C204 H20I 109.5
H20G C204 H20I 109.5
H20H C204 H20I 109.5
C201 C205 H20J 109.5
C201 C205 H20K 109.5
H20J C205 H20K 109.5
C201 C205 H20L 109.5
H20J C205 H20L 109.5
H20K C205 H20L 109.5
C201 C206 H20M 109.5
C201 C206 H20N 109.5
H20M C206 H20N 109.5
C201 C206 H20O 109.5
H20M C206 H20O 109.5
H20N C206 H20O 109.5
C201 C207 H20P 109.5
C201 C207 H20Q 109.5
H20P C207 H20Q 109.5
C201 C207 H20R 109.5
H20P C207 H20R 109.5
H20Q C207 H20R 109.5
O210 C210 O211 127.6(8)
O210 C210 C211 116.7(9)
O211 C210 C211 115.6(9)
C214 C211 C210 110.5(7)
C214 C211 C213 110.5(7)
C210 C211 C213 109.4(7)
C214 C211 C212 110.2(7)
C210 C211 C212 107.9(6)
C213 C211 C212 108.3(7)
C211 C212 H21A 109.5
C211 C212 H21B 109.5
H21A C212 H21B 109.5
C211 C212 H21C 109.5
H21A C212 H21C 109.5
H21B C212 H21C 109.5
C211 C213 H21D 109.5
C211 C213 H21E 109.5
H21D C213 H21E 109.5
C211 C213 H21F 109.5
H21D C213 H21F 109.5
H21E C213 H21F 109.5
C211 C214 H21G 109.5
C211 C214 H21H 109.5
H21G C214 H21H 109.5
C211 C214 H21I 109.5
H21G C214 H21I 109.5
H21H C214 H21I 109.5
O220 C220 O222 123.2(11)
O220 C220 C221 120.3(11)
O222 C220 C221 109.2(10)
O220 C220 O221 118.0(15)
O222 C220 O221 69.5(14)
C221 C220 O221 104.7(12)
C226 C221 C223 134.2(11)
C226 C221 C220 111.0(7)
C223 C221 C220 112.4(8)
C226 C221 C222 63.3(15)
C223 C221 C222 112.4(8)
C220 C221 C222 110.6(8)
C226 C221 C225 113.6(8)
C223 C221 C225 36.2(15)
C220 C221 C225 109.8(7)
C222 C221 C225 137.1(12)
C226 C221 C224 44.6(15)
C223 C221 C224 108.6(8)
C220 C221 C224 105.7(8)
C222 C221 C224 106.7(8)
C225 C221 C224 75.2(15)
C226 C221 C227 108.8(7)
C223 C221 C227 70.5(15)
C220 C221 C227 107.8(7)
C222 C221 C227 47.8(16)
C225 C221 C227 105.6(7)
C224 C221 C227 143.7(12)
C221 C222 H22A 109.5
C221 C222 H22B 109.5
H22A C222 H22B 109.5
C221 C222 H22C 109.5
H22A C222 H22C 109.5
H22B C222 H22C 109.5
C221 C223 H22D 109.5
C221 C223 H22E 109.5
H22D C223 H22E 109.5
C221 C223 H22F 109.5
H22D C223 H22F 109.5
H22E C223 H22F 109.5
C221 C224 H22G 109.5
C221 C224 H22H 109.5
H22G C224 H22H 109.5
C221 C224 H22I 109.5
H22G C224 H22I 109.5
H22H C224 H22I 109.5
C221 C225 H22J 109.5
C221 C225 H22K 109.5
H22J C225 H22K 109.5
C221 C225 H22L 109.5
H22J C225 H22L 109.5
H22K C225 H22L 109.5
C221 C227 H22M 109.5
C221 C227 H22N 109.5
H22M C227 H22N 109.5
C221 C227 H22O 109.5
H22M C227 H22O 109.5
H22N C227 H22O 109.5
O230 C230 O231 124.1(8)
O230 C230 C231 120.3(9)
O231 C230 C231 115.5(8)
C230 C231 C233 108.9(6)
C230 C231 C234 110.0(7)
C233 C231 C234 109.9(7)
C230 C231 C232 109.3(7)
C233 C231 C232 110.4(7)
C234 C231 C232 108.4(6)
C231 C232 H23A 109.5
C231 C232 H23B 109.5
H23A C232 H23B 109.5
C231 C232 H23C 109.5
H23A C232 H23C 109.5
H23B C232 H23C 109.5
C231 C233 H23D 109.5
C231 C233 H23E 109.5
H23D C233 H23E 109.5
C231 C233 H23F 109.5
H23D C233 H23F 109.5
H23E C233 H23F 109.5
C231 C234 H23G 109.5
C231 C234 H23H 109.5
H23G C234 H23H 109.5
C231 C234 H23I 109.5
H23G C234 H23I 109.5
H23H C234 H23I 109.5
O241 C240 O240 126.4(9)
O241 C240 C241 116.7(10)
O240 C240 C241 117.0(10)
C243 C241 C242 115.2(12)
C243 C241 C240 112.9(9)
C242 C241 C240 115.0(10)
C243 C241 C244 100.8(12)
C242 C241 C244 104.2(11)
C240 C241 C244 107.0(10)
C241 C242 H24A 109.5
C241 C242 H24B 109.5
H24A C242 H24B 109.5
C241 C242 H24C 109.5
H24A C242 H24C 109.5
H24B C242 H24C 109.5
C241 C243 H24D 109.5
C241 C243 H24E 109.5
H24D C243 H24E 109.5
C241 C243 H24F 109.5
H24D C243 H24F 109.5
H24E C243 H24F 109.5
C241 C244 H24G 109.5
C241 C244 H24H 109.5
H24G C244 H24H 109.5
C241 C244 H24I 109.5
H24G C244 H24I 109.5
H24H C244 H24I 109.5
O250 C250 O251 121.8(7)
O250 C250 C251 120.4(8)
O251 C250 C251 117.6(8)
C252 C251 C254 110.2(6)
C252 C251 C250 110.0(6)
C254 C251 C250 110.3(6)
C252 C251 C253 108.9(6)
C254 C251 C253 109.9(6)
C250 C251 C253 107.5(6)
C251 C252 H25A 109.5
C251 C252 H25B 109.5
H25A C252 H25B 109.5
C251 C252 H25C 109.5
H25A C252 H25C 109.5
H25B C252 H25C 109.5
C251 C253 H25D 109.5
C251 C253 H25E 109.5
H25D C253 H25E 109.5
C251 C253 H25F 109.5
H25D C253 H25F 109.5
H25E C253 H25F 109.5
C251 C254 H25G 109.5
C251 C254 H25H 109.5
H25G C254 H25H 109.5
C251 C254 H25I 109.5
H25G C254 H25I 109.5
H25H C254 H25I 109.5
N1S C1S C2S 178.2(14)
C1S C2S H2S1 109.5
C1S C2S H2S2 109.5
H2S1 C2S H2S2 109.5
C1S C2S H2S3 109.5
H2S1 C2S H2S3 109.5
H2S2 C2S H2S3 109.5
O2P C1P O1P 120.9(10)
O2P C1P C6P 122.3(11)
O1P C1P C6P 116.6(11)
O2P C1P C2P 120.8(11)
O1P C1P C2P 118.3(11)
C6P C1P C2P 3.2(9)
C5P C2P C4P 109.5(8)
C5P C2P C1P 110.6(8)
C4P C2P C1P 109.4(8)
C5P C2P C3P 109.7(8)
C4P C2P C3P 108.9(8)
C1P C2P C3P 108.6(8)
C2P C3P H3P1 109.5
C2P C3P H3P2 109.5
H3P1 C3P H3P2 109.5
C2P C3P H3P3 109.5
H3P1 C3P H3P3 109.5
H3P2 C3P H3P3 109.5
C2P C4P H4P1 109.5
C2P C4P H4P2 109.5
H4P1 C4P H4P2 109.5
C2P C4P H4P3 109.5
H4P1 C4P H4P3 109.5
H4P2 C4P H4P3 109.5
C2P C5P H5P1 109.5
C2P C5P H5P2 109.5
H5P1 C5P H5P2 109.5
C2P C5P H5P3 109.5
H5P1 C5P H5P3 109.5
H5P2 C5P H5P3 109.5
C8P C6P C9P 110.1(8)
C8P C6P C1P 109.4(8)
C9P C6P C1P 109.6(8)
C8P C6P C7P 109.5(8)
C9P C6P C7P 109.0(8)
C1P C6P C7P 109.3(8)
C6P C7P H7P1 109.5
C6P C7P H7P2 109.5
H7P1 C7P H7P2 109.5
C6P C7P H7P3 109.5
H7P1 C7P H7P3 109.5
H7P2 C7P H7P3 109.5
C6P C8P H8P1 109.5
C6P C8P H8P2 109.5
H8P1 C8P H8P2 109.5
C6P C8P H8P3 109.5
H8P1 C8P H8P3 109.5
H8P2 C8P H8P3 109.5
C6P C9P H9P1 109.5
C6P C9P H9P2 109.5
H9P1 C9P H9P2 109.5
C6P C9P H9P3 109.5
H9P1 C9P H9P3 109.5
H9P2 C9P H9P3 109.5
C2T C1T C6T 120.0
C2T C1T H1T 120.0
C6T C1T H1T 120.0
C3T C2T C1T 120.0
C3T C2T C7T 111(2)
C1T C2T C7T 129(2)
C2T C3T C4T 120.0
C2T C3T H3T 120.0
C4T C3T H3T 120.0
C5T C4T C3T 120.0
C5T C4T H4T 120.0
C3T C4T H4T 120.0
C6T C5T C4T 120.0
C6T C5T H5T 120.0
C4T C5T H5T 120.0
C5T C6T C1T 120.0
C5T C6T H6T 120.0
C1T C6T H6T 120.0

loop_
_geom_bond_atom_site_label_1
_geom_bond_atom_site_label_2
_geom_bond_distance
Ni1 O2 2.008(6)
Ni1 O130 2.022(13)
Ni1 O1 2.060(7)
Ni1 O132 2.074(19)
Ni1 O101 2.085(6)
Ni1 O120 2.086(7)
Ni1 O140 2.107(8)
Ni1 Ni2 2.906(2)
Ni2 O1 2.042(7)
Ni2 O150 2.045(7)
Ni2 O2 2.045(7)
Ni2 O111 2.090(6)
Ni2 O121 2.093(7)
Ni2 O160 2.111(7)
Ni3 O1 2.027(7)
Ni3 O170 2.039(8)
Ni3 O112 2.063(6)
Ni3 O131 2.074(7)
Ni3 O101 2.078(7)
Ni3 O5 2.165(6)
Ni4 O3 2.005(7)
Ni4 O180 2.022(7)
Ni4 O112 2.064(6)
Ni4 O171 2.067(7)
Ni4 O5 2.099(7)
Ni4 O190 2.126(7)
Ni5 O210 2.015(8)
Ni5 O4 2.039(7)
Ni5 O3 2.051(7)
Ni5 O102 2.054(6)
Ni5 O220 2.093(8)
Ni5 O200 2.113(7)
Ni5 Ni6 2.942(2)
Ni6 O3 2.033(7)
Ni6 O113 2.047(6)
Ni6 O4 2.060(6)
Ni6 O181 2.074(7)
Ni6 O201 2.082(7)
Ni6 O230 2.124(7)
Ni7 O4 2.007(6)
Ni7 O211 2.027(7)
Ni7 O240 2.054(7)
Ni7 O103 2.055(6)
Ni7 O6 2.115(6)
Ni7 O250 2.122(7)
Ni8 O151 2.024(7)
Ni8 O241 2.035(7)
Ni8 O2 2.041(6)
Ni8 O103 2.049(6)
Ni8 O111 2.100(6)
Ni8 O6 2.166(6)
P1 O103 1.523(7)
P1 O102 1.534(7)
P1 O101 1.534(7)
P1 C100 1.798(12)
P2 O112 1.519(7)
P2 O113 1.529(7)
P2 O111 1.534(6)
P2 C110 1.793(11)
O120 C125 1.02(2)
O120 C120 1.450(18)
O121 C120 1.108(16)
O121 C125 1.47(2)
O130 C130 1.36(2)
O132 C135 1.55(3)
O131 C135 1.285(17)
O131 C130 1.48(2)
O140 C140 1.21(2)
O140 C145 1.29(2)
O141 C140 1.27(3)
O142 C145 1.68(3)
O150 C150 1.278(11)
O151 C150 1.271(11)
O160 C160 1.232(12)
O161 C160 1.302(13)
O170 C170 1.250(11)
O171 C170 1.281(11)
O180 C180 1.242(10)
O181 C180 1.305(11)
O190 C190 1.225(11)
O191 C190 1.316(12)
O200 C200 1.275(12)
O201 C200 1.255(12)
O210 C210 1.240(12)
O211 C210 1.292(13)
O220 C220 1.192(14)
O221 C220 1.60(3)
O222 C220 1.393(18)
O230 C230 1.244(11)
O231 C230 1.315(12)
O240 C240 1.292(12)
O241 C240 1.229(12)
O250 C250 1.250(11)
O251 C250 1.298(11)
C100 C101 1.487(19)
C100 C901 1.607(15)
C101 C102 1.3900
C101 C106 1.3900
C102 C103 1.3900
C102 H102 0.9500
C103 C104 1.3900
C103 H103 0.9500
C104 C105 1.3900
C104 H104 0.9500
C105 C106 1.3900
C105 H105 0.9500
C106 H106 0.9500
C901 C902 1.3900
C901 C906 1.3900
C902 C903 1.3900
C902 H902 0.9500
C903 C904 1.3900
C903 H903 0.9500
C904 C905 1.3900
C904 H904 0.9500
C905 C906 1.3900
C905 H905 0.9500
C906 H906 0.9500
C110 C111 1.540(11)
C111 C112 1.3900
C111 C116 1.3900
C112 C113 1.3900
C112 H112 0.9500
C113 C114 1.3900
C113 H113 0.9500
C114 C115 1.3900
C114 H114 0.9500
C115 C116 1.3900
C115 H115 0.9500
C116 H116 0.9500
C120 C121 1.530(9)
C121 C122 1.521(9)
C121 C123 1.526(9)
C121 C124 1.535(9)
C122 H12A 0.9800
C122 H12B 0.9800
C122 H12C 0.9800
C123 H12D 0.9800
C123 H12E 0.9800
C123 H12F 0.9800
C124 H12G 0.9800
C124 H12H 0.9800
C124 H12I 0.9800
C125 C126 1.527(9)
C126 C127 1.524(9)
C126 C128 1.526(9)
C126 C129 1.530(9)
C127 H12J 0.9800
C127 H12K 0.9800
C127 H12L 0.9800
C128 H12M 0.9800
C128 H12N 0.9800
C128 H12O 0.9800
C129 H12P 0.9800
C129 H12Q 0.9800
C129 H12R 0.9800
C130 C131 1.528(9)
C131 C133 1.520(9)
C131 C134 1.529(9)
C131 C132 1.530(9)
C132 H13A 0.9800
C132 H13B 0.9800
C132 H13C 0.9800
C133 H13D 0.9800
C133 H13E 0.9800
C133 H13F 0.9800
C134 H13G 0.9800
C134 H13H 0.9800
C134 H13I 0.9800
C135 C136 1.529(9)
C136 C139 1.524(9)
C136 C137 1.527(9)
C136 C138 1.528(9)
C137 H13J 0.9800
C137 H13K 0.9800
C137 H13L 0.9800
C138 H13M 0.9800
C138 H13N 0.9800
C138 H13O 0.9800
C139 H13P 0.9800
C139 H13Q 0.9800
C139 H13R 0.9800
C140 C141 1.522(9)
C141 C142 1.519(9)
C141 C144 1.524(9)
C141 C143 1.544(9)
C142 H14A 0.9800
C142 H14B 0.9800
C142 H14C 0.9800
C143 H14D 0.9800
C143 H14E 0.9800
C143 H14F 0.9800
C144 H14G 0.9800
C144 H14H 0.9800
C144 H14I 0.9800
C145 C146 1.524(9)
C146 C147 1.526(9)
C146 C149 1.527(9)
C146 C148 1.531(9)
C147 H14J 0.9800
C147 H14K 0.9800
C147 H14L 0.9800
C148 H14M 0.9800
C148 H14N 0.9800
C148 H14O 0.9800
C149 H14P 0.9800
C149 H14Q 0.9800
C149 H14R 0.9800
C150 C151 1.523(8)
C151 C153 1.487(8)
C151 C157 1.491(9)
C151 C155 1.526(9)
C151 C152 1.529(8)
C151 C156 1.574(9)
C151 C154 1.582(8)
C152 H15A 0.9800
C152 H15B 0.9800
C152 H15C 0.9800
C153 H15D 0.9800
C153 H15E 0.9800
C153 H15F 0.9800
C154 H15G 0.9800
C154 H15H 0.9800
C154 H15I 0.9800
C155 H15J 0.9800
C155 H15K 0.9800
C155 H15L 0.9800
C156 H15M 0.9800
C156 H15N 0.9800
C156 H15O 0.9800
C157 H15P 0.9800
C157 H15Q 0.9800
C157 H15R 0.9800
C160 C161 1.530(8)
C161 C165 1.495(9)
C161 C164 1.502(8)
C161 C162 1.527(8)
C161 C166 1.537(9)
C161 C163 1.548(8)
C161 C167 1.549(9)
C162 H16A 0.9800
C162 H16B 0.9800
C162 H16C 0.9800
C163 H16D 0.9800
C163 H16E 0.9800
C163 H16F 0.9800
C164 H16G 0.9800
C164 H16H 0.9800
C164 H16I 0.9800
C165 H16J 0.9800
C165 H16K 0.9800
C165 H16L 0.9800
C166 H16M 0.9800
C166 H16N 0.9800
C166 H16O 0.9800
C167 H16P 0.9800
C167 H16Q 0.9800
C167 H16R 0.9800
C170 C171 1.534(8)
C171 C173 1.521(8)
C171 C172 1.527(8)
C171 C174 1.532(8)
C172 H17A 0.9800
C172 H17B 0.9800
C172 H17C 0.9800
C173 H17D 0.9800
C173 H17E 0.9800
C173 H17F 0.9800
C174 H17G 0.9800
C174 H17H 0.9800
C174 H17I 0.9800
C180 C181 1.525(8)
C181 C182 1.522(8)
C181 C183 1.531(8)
C181 C184 1.533(8)
C182 H18A 0.9800
C182 H18B 0.9800
C182 H18C 0.9800
C183 H18D 0.9800
C183 H18E 0.9800
C183 H18F 0.9800
C184 H18G 0.9800
C184 H18H 0.9800
C184 H18I 0.9800
C190 C191 1.533(8)
C191 C192 1.525(8)
C191 C193 1.527(8)
C191 C194 1.535(8)
C192 H19A 0.9800
C192 H19B 0.9800
C192 H19C 0.9800
C193 H19D 0.9800
C193 H19E 0.9800
C193 H19F 0.9800
C194 H19G 0.9800
C194 H19H 0.9800
C194 H19I 0.9800
C200 C201 1.530(8)
C201 C203 1.518(8)
C201 C202 1.521(8)
C201 C206 1.521(9)
C201 C207 1.522(9)
C201 C205 1.532(9)
C201 C204 1.538(8)
C202 H20A 0.9800
C202 H20B 0.9800
C202 H20C 0.9800
C203 H20D 0.9800
C203 H20E 0.9800
C203 H20F 0.9800
C204 H20G 0.9800
C204 H20H 0.9800
C204 H20I 0.9800
C205 H20J 0.9800
C205 H20K 0.9800
C205 H20L 0.9800
C206 H20M 0.9800
C206 H20N 0.9800
C206 H20O 0.9800
C207 H20P 0.9800
C207 H20Q 0.9800
C207 H20R 0.9800
C210 C211 1.527(8)
C211 C214 1.511(8)
C211 C213 1.531(8)
C211 C212 1.532(8)
C212 H21A 0.9800
C212 H21B 0.9800
C212 H21C 0.9800
C213 H21D 0.9800
C213 H21E 0.9800
C213 H21F 0.9800
C214 H21G 0.9800
C214 H21H 0.9800
C214 H21I 0.9800
C220 C221 1.520(8)
C221 C226 1.496(9)
C221 C223 1.499(9)
C221 C222 1.523(9)
C221 C225 1.525(9)
C221 C224 1.568(9)
C221 C227 1.569(9)
C222 H22A 0.9800
C222 H22B 0.9800
C222 H22C 0.9800
C223 H22D 0.9800
C223 H22E 0.9800
C223 H22F 0.9800
C224 H22G 0.9800
C224 H22H 0.9800
C224 H22I 0.9800
C225 H22J 0.9800
C225 H22K 0.9800
C225 H22L 0.9800
C227 H22M 0.9800
C227 H22N 0.9800
C227 H22O 0.9800
C230 C231 1.520(8)
C231 C233 1.521(8)
C231 C234 1.528(8)
C231 C232 1.532(8)
C232 H23A 0.9800
C232 H23B 0.9800
C232 H23C 0.9800
C233 H23D 0.9800
C233 H23E 0.9800
C233 H23F 0.9800
C234 H23G 0.9800
C234 H23H 0.9800
C234 H23I 0.9800
C240 C241 1.523(9)
C241 C243 1.504(9)
C241 C242 1.514(9)
C241 C244 1.541(9)
C242 H24A 0.9800
C242 H24B 0.9800
C242 H24C 0.9800
C243 H24D 0.9800
C243 H24E 0.9800
C243 H24F 0.9800
C244 H24G 0.9800
C244 H24H 0.9800
C244 H24I 0.9800
C250 C251 1.530(8)
C251 C252 1.524(8)
C251 C254 1.526(8)
C251 C253 1.530(8)
C252 H25A 0.9800
C252 H25B 0.9800
C252 H25C 0.9800
C253 H25D 0.9800
C253 H25E 0.9800
C253 H25F 0.9800
C254 H25G 0.9800
C254 H25H 0.9800
C254 H25I 0.9800
N1S C1S 1.163(14)
C1S C2S 1.447(17)
C2S H2S1 0.9800
C2S H2S2 0.9800
C2S H2S3 0.9800
O1P C1P 1.316(15)
O2P C1P 1.203(14)
C1P C6P 1.532(9)
C1P C2P 1.533(9)
C2P C5P 1.516(9)
C2P C4P 1.526(9)
C2P C3P 1.534(9)
C3P H3P1 0.9800
C3P H3P2 0.9800
C3P H3P3 0.9800
C4P H4P1 0.9800
C4P H4P2 0.9800
C4P H4P3 0.9800
C5P H5P1 0.9800
C5P H5P2 0.9800
C5P H5P3 0.9800
C6P C8P 1.521(9)
C6P C9P 1.525(9)
C6P C7P 1.532(9)
C7P H7P1 0.9800
C7P H7P2 0.9800
C7P H7P3 0.9800
C8P H8P1 0.9800
C8P H8P2 0.9800
C8P H8P3 0.9800
C9P H9P1 0.9800
C9P H9P2 0.9800
C9P H9P3 0.9800
C1T C2T 1.3900
C1T C6T 1.3900
C1T H1T 0.9500
C2T C3T 1.3900
C2T C7T 1.46(4)
C3T C4T 1.3900
C3T H3T 0.9500
C4T C5T 1.3900
C4T H4T 0.9500
C5T C6T 1.3900
C5T H5T 0.9500
C6T H6T 0.9500

loop_
_geom_torsion_atom_site_label_1
_geom_torsion_atom_site_label_2
_geom_torsion_atom_site_label_3
_geom_torsion_atom_site_label_4
_geom_torsion
O2 Ni1 Ni2 O1 153.5(4)
O130 Ni1 Ni2 O1 -33.4(5)
O132 Ni1 Ni2 O1 -26.5(10)
O101 Ni1 Ni2 O1 68.4(3)
O120 Ni1 Ni2 O1 -104.7(3)
O140 Ni1 Ni2 O1 -179.5(4)
O2 Ni1 Ni2 O150 -29.0(4)
O130 Ni1 Ni2 O150 144.2(5)
O1 Ni1 Ni2 O150 177.6(4)
O132 Ni1 Ni2 O150 151.1(10)
O101 Ni1 Ni2 O150 -114.0(4)
O120 Ni1 Ni2 O150 72.8(4)
O140 Ni1 Ni2 O150 -1.9(4)
O130 Ni1 Ni2 O2 173.1(5)
O1 Ni1 Ni2 O2 -153.5(4)
O132 Ni1 Ni2 O2 -180.0(10)
O101 Ni1 Ni2 O2 -85.0(3)
O120 Ni1 Ni2 O2 101.8(3)
O140 Ni1 Ni2 O2 27.1(4)
O2 Ni1 Ni2 O111 69.8(3)
O130 Ni1 Ni2 O111 -117.1(5)
O1 Ni1 Ni2 O111 -83.7(3)
O132 Ni1 Ni2 O111 -110.2(9)
O101 Ni1 Ni2 O111 -15.3(3)
O120 Ni1 Ni2 O111 171.6(3)
O140 Ni1 Ni2 O111 96.8(3)
O2 Ni1 Ni2 O121 -109.0(3)
O130 Ni1 Ni2 O121 64.2(5)
O1 Ni1 Ni2 O121 97.6(3)
O132 Ni1 Ni2 O121 71.1(9)
O101 Ni1 Ni2 O121 166.0(3)
O120 Ni1 Ni2 O121 -7.2(3)
O140 Ni1 Ni2 O121 -81.9(3)
O2 Ni1 Ni2 O160 -178.9(4)
O130 Ni1 Ni2 O160 -5.8(5)
O1 Ni1 Ni2 O160 27.6(4)
O132 Ni1 Ni2 O160 1.1(10)
O101 Ni1 Ni2 O160 96.0(3)
O120 Ni1 Ni2 O160 -77.1(3)
O140 Ni1 Ni2 O160 -151.9(4)
O210 Ni5 Ni6 O3 171.9(4)
O4 Ni5 Ni6 O3 -159.6(4)
O102 Ni5 Ni6 O3 -72.2(3)
O220 Ni5 Ni6 O3 24.9(4)
O200 Ni5 Ni6 O3 99.3(3)
O210 Ni5 Ni6 O113 -100.2(4)
O4 Ni5 Ni6 O113 -71.7(3)
O3 Ni5 Ni6 O113 88.0(3)
O102 Ni5 Ni6 O113 15.8(3)
O220 Ni5 Ni6 O113 112.9(3)
O200 Ni5 Ni6 O113 -172.7(3)
O210 Ni5 Ni6 O4 -28.5(4)
O3 Ni5 Ni6 O4 159.6(4)
O102 Ni5 Ni6 O4 87.5(3)
O220 Ni5 Ni6 O4 -175.4(4)
O200 Ni5 Ni6 O4 -101.0(3)
O210 Ni5 Ni6 O181 146.8(4)
O4 Ni5 Ni6 O181 175.3(4)
O3 Ni5 Ni6 O181 -25.1(4)
O102 Ni5 Ni6 O181 -97.2(3)
O220 Ni5 Ni6 O181 -0.1(4)
O200 Ni5 Ni6 O181 74.2(4)
O210 Ni5 Ni6 O201 71.4(4)
O4 Ni5 Ni6 O201 99.9(3)
O3 Ni5 Ni6 O201 -100.5(3)
O102 Ni5 Ni6 O201 -172.6(3)
O220 Ni5 Ni6 O201 -75.5(3)
O200 Ni5 Ni6 O201 -1.1(3)
O210 Ni5 Ni6 O230 -3.9(4)
O4 Ni5 Ni6 O230 24.6(3)
O3 Ni5 Ni6 O230 -175.8(4)
O102 Ni5 Ni6 O230 112.1(3)
O220 Ni5 Ni6 O230 -150.8(4)
O200 Ni5 Ni6 O230 -76.4(3)
O170 Ni3 O1 Ni2 -112.5(5)
O112 Ni3 O1 Ni2 -23.8(5)
O131 Ni3 O1 Ni2 163.6(5)
O101 Ni3 O1 Ni2 73.8(5)
O5 Ni3 O1 Ni2 34(2)
O170 Ni3 O1 Ni1 152.3(3)
O112 Ni3 O1 Ni1 -118.9(3)
O131 Ni3 O1 Ni1 68.4(3)
O101 Ni3 O1 Ni1 -21.3(3)
O5 Ni3 O1 Ni1 -60.8(18)
O150 Ni2 O1 Ni3 176(100)
O2 Ni2 O1 Ni3 -79.4(5)
O111 Ni2 O1 Ni3 2.4(5)
O121 Ni2 O1 Ni3 -175.8(5)
O160 Ni2 O1 Ni3 102.3(5)
Ni1 Ni2 O1 Ni3 -97.4(5)
O150 Ni2 O1 Ni1 -87(10)
O2 Ni2 O1 Ni1 18.0(2)
O111 Ni2 O1 Ni1 99.7(3)
O121 Ni2 O1 Ni1 -78.4(3)
O160 Ni2 O1 Ni1 -160.3(3)
O2 Ni1 O1 Ni3 114.6(3)
O130 Ni1 O1 Ni3 -73.3(4)
O132 Ni1 O1 Ni3 -61.9(6)
O101 Ni1 O1 Ni3 21.3(3)
O120 Ni1 O1 Ni3 -155.1(3)
O140 Ni1 O1 Ni3 148(11)
Ni2 Ni1 O1 Ni3 132.9(4)
O2 Ni1 O1 Ni2 -18.3(2)
O130 Ni1 O1 Ni2 153.7(4)
O132 Ni1 O1 Ni2 165.2(6)
O101 Ni1 O1 Ni2 -111.6(3)
O120 Ni1 O1 Ni2 71.9(3)
O140 Ni1 O1 Ni2 15(11)
O130 Ni1 O2 Ni8 -132(2)
O1 Ni1 O2 Ni8 -81.1(4)
O132 Ni1 O2 Ni8 80(3)
O101 Ni1 O2 Ni8 0.1(5)
O120 Ni1 O2 Ni8 -173.5(5)
O140 Ni1 O2 Ni8 99.7(4)
Ni2 Ni1 O2 Ni8 -99.4(5)
O130 Ni1 O2 Ni2 -33(2)
O1 Ni1 O2 Ni2 18.3(2)
O132 Ni1 O2 Ni2 180(100)
O101 Ni1 O2 Ni2 99.6(3)
O120 Ni1 O2 Ni2 -74.0(3)
O140 Ni1 O2 Ni2 -160.9(3)
O151 Ni8 O2 Ni1 164.4(4)
O241 Ni8 O2 Ni1 -109.1(5)
O103 Ni8 O2 Ni1 -20.3(5)
O111 Ni8 O2 Ni1 76.6(4)
O6 Ni8 O2 Ni1 48(2)
O151 Ni8 O2 Ni2 67.0(3)
O241 Ni8 O2 Ni2 153.5(3)
O103 Ni8 O2 Ni2 -117.7(3)
O111 Ni8 O2 Ni2 -20.8(2)
O6 Ni8 O2 Ni2 -49.5(19)
O1 Ni2 O2 Ni1 -18.5(2)
O150 Ni2 O2 Ni1 159.8(3)
O111 Ni2 O2 Ni1 -110.0(3)
O121 Ni2 O2 Ni1 70.1(3)
O160 Ni2 O2 Ni1 14(5)
O1 Ni2 O2 Ni8 112.3(3)
O150 Ni2 O2 Ni8 -69.3(3)
O111 Ni2 O2 Ni8 20.9(2)
O121 Ni2 O2 Ni8 -159.1(3)
O160 Ni2 O2 Ni8 145(5)
Ni1 Ni2 O2 Ni8 130.9(3)
O180 Ni4 O3 Ni6 46.6(4)
O112 Ni4 O3 Ni6 -54.2(4)
O171 Ni4 O3 Ni6 125.8(16)
O5 Ni4 O3 Ni6 -133.5(3)
O190 Ni4 O3 Ni6 130.7(4)
O180 Ni4 O3 Ni5 171.7(5)
O112 Ni4 O3 Ni5 70.9(5)
O171 Ni4 O3 Ni5 -109.1(16)
O5 Ni4 O3 Ni5 -8.4(5)
O190 Ni4 O3 Ni5 -104.2(5)
O113 Ni6 O3 Ni4 42.9(4)
O4 Ni6 O3 Ni4 131.6(3)
O181 Ni6 O3 Ni4 -51.7(4)
O201 Ni6 O3 Ni4 -138.2(4)
O230 Ni6 O3 Ni4 -178(100)
Ni5 Ni6 O3 Ni4 145.5(5)
O113 Ni6 O3 Ni5 -102.6(3)
O4 Ni6 O3 Ni5 -14.0(2)
O181 Ni6 O3 Ni5 162.8(2)
O201 Ni6 O3 Ni5 76.2(3)
O230 Ni6 O3 Ni5 36(3)
O210 Ni5 O3 Ni4 144(3)
O4 Ni5 O3 Ni4 -118.6(5)
O102 Ni5 O3 Ni4 -17.9(5)
O220 Ni5 O3 Ni4 65.7(5)
O200 Ni5 O3 Ni4 151.5(5)
Ni6 Ni5 O3 Ni4 -132.7(6)
O210 Ni5 O3 Ni6 -84(3)
O4 Ni5 O3 Ni6 14.1(2)
O102 Ni5 O3 Ni6 114.8(3)
O220 Ni5 O3 Ni6 -161.5(3)
O200 Ni5 O3 Ni6 -75.8(3)
O211 Ni7 O4 Ni5 45.4(4)
O240 Ni7 O4 Ni5 127.5(16)
O103 Ni7 O4 Ni5 -55.6(3)
O6 Ni7 O4 Ni5 -134.1(3)
O250 Ni7 O4 Ni5 130.9(4)
O211 Ni7 O4 Ni6 168.1(5)
O240 Ni7 O4 Ni6 -109.8(17)
O103 Ni7 O4 Ni6 67.1(5)
O6 Ni7 O4 Ni6 -11.4(5)
O250 Ni7 O4 Ni6 -106.4(5)
O210 Ni5 O4 Ni7 -54.9(4)
O3 Ni5 O4 Ni7 130.8(3)
O102 Ni5 O4 Ni7 40.5(4)
O220 Ni5 O4 Ni7 -176(3)
O200 Ni5 O4 Ni7 -140.7(4)
Ni6 Ni5 O4 Ni7 144.7(4)
O210 Ni5 O4 Ni6 160.4(3)
O3 Ni5 O4 Ni6 -13.9(2)
O102 Ni5 O4 Ni6 -104.2(3)
O220 Ni5 O4 Ni6 39(3)
O200 Ni5 O4 Ni6 74.5(3)
O3 Ni6 O4 Ni7 -116.2(5)
O113 Ni6 O4 Ni7 -16.2(5)
O181 Ni6 O4 Ni7 144(5)
O201 Ni6 O4 Ni7 153.2(5)
O230 Ni6 O4 Ni7 67.9(5)
Ni5 Ni6 O4 Ni7 -130.2(6)
O3 Ni6 O4 Ni5 14.1(2)
O113 Ni6 O4 Ni5 114.1(3)
O181 Ni6 O4 Ni5 -86(5)
O201 Ni6 O4 Ni5 -76.6(3)
O230 Ni6 O4 Ni5 -161.8(2)
O3 Ni4 O5 Ni3 119.2(3)
O180 Ni4 O5 Ni3 -61(3)
O112 Ni4 O5 Ni3 23.8(3)
O171 Ni4 O5 Ni3 -70.4(3)
O190 Ni4 O5 Ni3 -157.5(3)
O1 Ni3 O5 Ni4 -83.4(18)
O170 Ni3 O5 Ni4 63.2(3)
O112 Ni3 O5 Ni4 -23.9(3)
O131 Ni3 O5 Ni4 147.2(3)
O101 Ni3 O5 Ni4 -122.5(3)
O4 Ni7 O6 Ni8 118.1(3)
O211 Ni7 O6 Ni8 -58(2)
O240 Ni7 O6 Ni8 -70.8(3)
O103 Ni7 O6 Ni8 22.4(2)
O250 Ni7 O6 Ni8 -158.0(3)
O151 Ni8 O6 Ni7 151.1(3)
O241 Ni8 O6 Ni7 64.7(3)
O2 Ni8 O6 Ni7 -92.2(19)
O103 Ni8 O6 Ni7 -22.6(3)
O111 Ni8 O6 Ni7 -120.6(3)
O103 P1 O101 Ni3 91.1(5)
O102 P1 O101 Ni3 -34.5(6)
C100 P1 O101 Ni3 -155.4(5)
O103 P1 O101 Ni1 -54.5(6)
O102 P1 O101 Ni1 179.9(5)
C100 P1 O101 Ni1 59.1(7)
O1 Ni3 O101 P1 -135.2(5)
O170 Ni3 O101 P1 -175.6(14)
O112 Ni3 O101 P1 -38.4(5)
O131 Ni3 O101 P1 130.2(5)
O5 Ni3 O101 P1 39.2(5)
O1 Ni3 O101 Ni1 21.0(3)
O170 Ni3 O101 Ni1 -19.4(18)
O112 Ni3 O101 Ni1 117.8(2)
O131 Ni3 O101 Ni1 -73.6(3)
O5 Ni3 O101 Ni1 -164.6(3)
O2 Ni1 O101 P1 46.3(6)
O130 Ni1 O101 P1 -141.1(6)
O1 Ni1 O101 P1 132.2(6)
O132 Ni1 O101 P1 -123.0(8)
O120 Ni1 O101 P1 162(2)
O140 Ni1 O101 P1 -46.6(6)
Ni2 Ni1 O101 P1 90.9(5)
O2 Ni1 O101 Ni3 -106.6(3)
O130 Ni1 O101 Ni3 65.9(4)
O1 Ni1 O101 Ni3 -20.7(3)
O132 Ni1 O101 Ni3 84.1(6)
O120 Ni1 O101 Ni3 9(2)
O140 Ni1 O101 Ni3 160.5(3)
Ni2 Ni1 O101 Ni3 -62.1(2)
O103 P1 O102 Ni5 16.1(7)
O101 P1 O102 Ni5 140.8(5)
C100 P1 O102 Ni5 -100.0(7)
O210 Ni5 O102 P1 78.2(6)
O4 Ni5 O102 P1 -17.1(6)
O3 Ni5 O102 P1 -103.6(6)
O220 Ni5 O102 P1 166.2(6)
O200 Ni5 O102 P1 169.6(13)
Ni6 Ni5 O102 P1 -62.5(6)
O102 P1 O103 Ni8 136.3(5)
O101 P1 O103 Ni8 11.6(7)
C100 P1 O103 Ni8 -104.0(6)
O102 P1 O103 Ni7 -42.2(6)
O101 P1 O103 Ni7 -166.9(4)
C100 P1 O103 Ni7 77.5(6)
O151 Ni8 O103 P1 179(52)
O241 Ni8 O103 P1 108.0(5)
O2 Ni8 O103 P1 17.5(6)
O111 Ni8 O103 P1 -65.4(5)
O6 Ni8 O103 P1 -155.3(6)
O151 Ni8 O103 Ni7 -2.1(12)
O241 Ni8 O103 Ni7 -73.2(3)
O2 Ni8 O103 Ni7 -163.7(3)
O111 Ni8 O103 Ni7 113.4(3)
O6 Ni8 O103 Ni7 23.6(3)
O4 Ni7 O103 P1 62.3(5)
O211 Ni7 O103 P1 -32.3(5)
O240 Ni7 O103 P1 -118.2(5)
O6 Ni7 O103 P1 154.8(5)
O250 Ni7 O103 P1 152(2)
O4 Ni7 O103 Ni8 -116.6(3)
O211 Ni7 O103 Ni8 148.8(3)
O240 Ni7 O103 Ni8 62.9(3)
O6 Ni7 O103 Ni8 -24.1(3)
O250 Ni7 O103 Ni8 -27(3)
O112 P2 O111 Ni2 -53.1(6)
O113 P2 O111 Ni2 -178.2(5)
C110 P2 O111 Ni2 62.1(6)
O112 P2 O111 Ni8 90.4(5)
O113 P2 O111 Ni8 -34.7(5)
C110 P2 O111 Ni8 -154.4(5)
O1 Ni2 O111 P2 45.4(6)
O150 Ni2 O111 P2 -134.4(5)
O2 Ni2 O111 P2 131.1(6)
O121 Ni2 O111 P2 133(9)
O160 Ni2 O111 P2 -46.3(6)
Ni1 Ni2 O111 P2 90.2(5)
O1 Ni2 O111 Ni8 -105.9(3)
O150 Ni2 O111 Ni8 74.3(3)
O2 Ni2 O111 Ni8 -20.2(2)
O121 Ni2 O111 Ni8 -19(9)
O160 Ni2 O111 Ni8 162.5(3)
Ni1 Ni2 O111 Ni8 -61.1(2)
O151 Ni8 O111 P2 131.2(5)
O241 Ni8 O111 P2 -171.6(14)
O2 Ni8 O111 P2 -134.6(5)
O103 Ni8 O111 P2 -35.5(5)
O6 Ni8 O111 P2 41.7(5)
O151 Ni8 O111 Ni2 -74.0(3)
O241 Ni8 O111 Ni2 -16.8(17)
O2 Ni8 O111 Ni2 20.2(2)
O103 Ni8 O111 Ni2 119.3(2)
O6 Ni8 O111 Ni2 -163.4(2)
O113 P2 O112 Ni3 131.4(5)
O111 P2 O112 Ni3 7.8(7)
C110 P2 O112 Ni3 -109.5(6)
O113 P2 O112 Ni4 -42.3(6)
O111 P2 O112 Ni4 -165.9(4)
C110 P2 O112 Ni4 76.8(6)
O1 Ni3 O112 P2 21.8(6)
O170 Ni3 O112 P2 111.7(6)
O131 Ni3 O112 P2 170.9(12)
O101 Ni3 O112 P2 -61.6(6)
O5 Ni3 O112 P2 -150.5(6)
O1 Ni3 O112 Ni4 -163.2(3)
O170 Ni3 O112 Ni4 -73.3(3)
O131 Ni3 O112 Ni4 -14.1(15)
O101 Ni3 O112 Ni4 113.4(3)
O5 Ni3 O112 Ni4 24.6(3)
O3 Ni4 O112 P2 58.8(5)
O180 Ni4 O112 P2 -35.9(5)
O171 Ni4 O112 P2 -121.2(5)
O5 Ni4 O112 P2 150.1(5)
O190 Ni4 O112 P2 135(3)
O3 Ni4 O112 Ni3 -116.6(3)
O180 Ni4 O112 Ni3 148.8(3)
O171 Ni4 O112 Ni3 63.5(3)
O5 Ni4 O112 Ni3 -25.2(3)
O190 Ni4 O112 Ni3 -40(3)
O112 P2 O113 Ni6 21.8(7)
O111 P2 O113 Ni6 146.9(5)
C110 P2 O113 Ni6 -94.3(6)
O3 Ni6 O113 P2 -23.7(6)
O4 Ni6 O113 P2 -109.8(5)
O181 Ni6 O113 P2 71.3(6)
O201 Ni6 O113 P2 162.5(13)
O230 Ni6 O113 P2 159.8(6)
Ni5 Ni6 O113 P2 -68.7(5)
O2 Ni1 O120 C125 70.3(17)
O130 Ni1 O120 C125 -103.0(18)
O1 Ni1 O120 C125 -16.0(17)
O132 Ni1 O120 C125 -120.1(18)
O101 Ni1 O120 C125 -46(3)
O140 Ni1 O120 C125 162.7(17)
Ni2 Ni1 O120 C125 26.8(17)
O2 Ni1 O120 C120 53.3(10)
O130 Ni1 O120 C120 -120.0(11)
O1 Ni1 O120 C120 -33.1(10)
O132 Ni1 O120 C120 -137.1(11)
O101 Ni1 O120 C120 -63(3)
O140 Ni1 O120 C120 145.7(10)
Ni2 Ni1 O120 C120 9.8(10)
O1 Ni2 O121 C120 54.6(15)
O150 Ni2 O121 C120 -125.7(15)
O2 Ni2 O121 C120 -31.1(15)
O111 Ni2 O121 C120 -33(10)
O160 Ni2 O121 C120 146.2(15)
Ni1 Ni2 O121 C120 9.9(15)
O1 Ni2 O121 C125 43.2(11)
O150 Ni2 O121 C125 -137.0(11)
O2 Ni2 O121 C125 -42.5(11)
O111 Ni2 O121 C125 -44(10)
O160 Ni2 O121 C125 134.8(11)
Ni1 Ni2 O121 C125 -1.4(10)
O2 Ni1 O130 C130 141(2)
O1 Ni1 O130 C130 89.8(16)
O132 Ni1 O130 C130 -56(2)
O101 Ni1 O130 C130 8.5(16)
O120 Ni1 O130 C130 -177.5(16)
O140 Ni1 O130 C130 -91.2(16)
Ni2 Ni1 O130 C130 112.5(15)
O2 Ni1 O132 C135 -161(2)
O130 Ni1 O132 C135 35.5(16)
O1 Ni1 O132 C135 0.4(13)
O101 Ni1 O132 C135 -79.6(12)
O120 Ni1 O132 C135 93.5(12)
O140 Ni1 O132 C135 179.7(13)
Ni2 Ni1 O132 C135 19.3(18)
O1 Ni3 O131 C135 -19.1(12)
O170 Ni3 O131 C135 -108.6(12)
O112 Ni3 O131 C135 -168.4(12)
O101 Ni3 O131 C135 63.3(12)
O5 Ni3 O131 C135 154.0(12)
O1 Ni3 O131 C130 -62.4(13)
O170 Ni3 O131 C130 -152.0(13)
O112 Ni3 O131 C130 148.3(15)
O101 Ni3 O131 C130 20.0(13)
O5 Ni3 O131 C130 110.7(13)
O2 Ni1 O140 C140 125.5(13)
O130 Ni1 O140 C140 -46.5(13)
O1 Ni1 O140 C140 92(11)
O132 Ni1 O140 C140 -58.1(14)
O101 Ni1 O140 C140 -141.4(13)
O120 Ni1 O140 C140 35.2(13)
Ni2 Ni1 O140 C140 106.8(13)
O2 Ni1 O140 C145 101.8(17)
O130 Ni1 O140 C145 -70.2(18)
O1 Ni1 O140 C145 68(11)
O132 Ni1 O140 C145 -81.9(18)
O101 Ni1 O140 C145 -165.1(17)
O120 Ni1 O140 C145 11.5(17)
Ni2 Ni1 O140 C145 83.1(18)
O1 Ni2 O150 C150 152(10)
O2 Ni2 O150 C150 47.5(8)
O111 Ni2 O150 C150 -34.3(8)
O121 Ni2 O150 C150 143.8(8)
O160 Ni2 O150 C150 -134.3(8)
Ni1 Ni2 O150 C150 67.1(9)
O241 Ni8 O151 C150 -134.4(8)
O2 Ni8 O151 C150 -43.9(8)
O103 Ni8 O151 C150 154.3(10)
O111 Ni8 O151 C150 37.6(8)
O6 Ni8 O151 C150 129.3(8)
O1 Ni2 O160 C160 144.3(8)
O150 Ni2 O160 C160 -34.1(8)
O2 Ni2 O160 C160 112(5)
O111 Ni2 O160 C160 -124.6(8)
O121 Ni2 O160 C160 55.4(8)
Ni1 Ni2 O160 C160 125.1(8)
O1 Ni3 O170 C170 146.1(9)
O112 Ni3 O170 C170 48.3(9)
O131 Ni3 O170 C170 -119.3(9)
O101 Ni3 O170 C170 -174.0(14)
O5 Ni3 O170 C170 -29.0(9)
O3 Ni4 O171 C170 163.5(15)
O180 Ni4 O171 C170 -116.6(8)
O112 Ni4 O171 C170 -16.5(8)
O5 Ni4 O171 C170 62.5(8)
O190 Ni4 O171 C170 158.6(8)
O3 Ni4 O180 C180 -11.6(9)
O112 Ni4 O180 C180 85.0(9)
O171 Ni4 O180 C180 178.1(9)
O5 Ni4 O180 C180 169(2)
O190 Ni4 O180 C180 -94.3(9)
O3 Ni6 O181 C180 26.0(8)
O113 Ni6 O181 C180 -74.2(8)
O4 Ni6 O181 C180 126(5)
O201 Ni6 O181 C180 116.4(8)
O230 Ni6 O181 C180 -158.3(8)
Ni5 Ni6 O181 C180 43.3(9)
O3 Ni4 O190 C190 -148.8(9)
O180 Ni4 O190 C190 -54.5(9)
O112 Ni4 O190 C190 134(3)
O171 Ni4 O190 C190 30.4(9)
O5 Ni4 O190 C190 119.6(9)
O210 Ni5 O200 C200 -137.1(10)
O4 Ni5 O200 C200 -42.7(10)
O3 Ni5 O200 C200 43.7(10)
O102 Ni5 O200 C200 130.8(16)
O220 Ni5 O200 C200 134.2(10)
Ni6 Ni5 O200 C200 0.7(9)
O3 Ni6 O201 C200 -40.9(9)
O113 Ni6 O201 C200 133.0(15)
O4 Ni6 O201 C200 45.4(9)
O181 Ni6 O201 C200 -135.1(10)
O230 Ni6 O201 C200 135.7(9)
Ni5 Ni6 O201 C200 2.4(9)
O4 Ni5 O210 C210 34.2(10)
O3 Ni5 O210 C210 131(3)
O102 Ni5 O210 C210 -67.0(10)
O220 Ni5 O210 C210 -150.5(10)
O200 Ni5 O210 C210 123.7(10)
Ni6 Ni5 O210 C210 53.7(10)
O4 Ni7 O211 C210 -9.1(10)
O240 Ni7 O211 C210 179.9(10)
O103 Ni7 O211 C210 88.0(10)
O6 Ni7 O211 C210 166.8(19)
O250 Ni7 O211 C210 -92.4(10)
O210 Ni5 O220 C220 -41.0(11)
O4 Ni5 O220 C220 81(3)
O3 Ni5 O220 C220 133.4(11)
O102 Ni5 O220 C220 -135.7(11)
O200 Ni5 O220 C220 44.9(11)
Ni6 Ni5 O220 C220 116.5(11)
O3 Ni6 O230 C230 102(3)
O113 Ni6 O230 C230 -118.8(8)
O4 Ni6 O230 C230 151.9(8)
O181 Ni6 O230 C230 -24.9(8)
O201 Ni6 O230 C230 61.7(8)
Ni5 Ni6 O230 C230 135.1(8)
O4 Ni7 O240 C240 160.5(16)
O211 Ni7 O240 C240 -116.7(8)
O103 Ni7 O240 C240 -16.4(8)
O6 Ni7 O240 C240 61.7(8)
O250 Ni7 O240 C240 157.2(8)
O151 Ni8 O241 C240 -118.9(9)
O2 Ni8 O241 C240 147.2(9)
O103 Ni8 O241 C240 47.1(9)
O111 Ni8 O241 C240 -176.2(14)
O6 Ni8 O241 C240 -29.8(9)
O4 Ni7 O250 C250 -149.8(8)
O211 Ni7 O250 C250 -56.0(8)
O240 Ni7 O250 C250 29.6(8)
O103 Ni7 O250 C250 120(2)
O6 Ni7 O250 C250 117.0(8)
O103 P1 C100 C101 -177.2(11)
O102 P1 C100 C101 -56.2(12)
O101 P1 C100 C101 64.9(12)
O103 P1 C100 C901 -167.3(9)
O102 P1 C100 C901 -46.3(10)
O101 P1 C100 C901 74.8(10)
C901 C100 C101 C102 -126(8)
P1 C100 C101 C102 -24.5(18)
C901 C100 C101 C106 52(7)
P1 C100 C101 C106 153.1(10)
C106 C101 C102 C103 0.0
C100 C101 C102 C103 177.4(19)
C101 C102 C103 C104 0.0
C102 C103 C104 C105 0.0
C103 C104 C105 C106 0.0
C104 C105 C106 C101 0.0
C102 C101 C106 C105 0.0
C100 C101 C106 C105 -177.7(16)
C101 C100 C901 C902 -20(7)
P1 C100 C901 C902 -103.1(11)
C101 C100 C901 C906 167(8)
P1 C100 C901 C906 84.2(13)
C906 C901 C902 C903 0.0
C100 C901 C902 C903 -172.8(15)
C901 C902 C903 C904 0.0
C902 C903 C904 C905 0.0
C903 C904 C905 C906 0.0
C904 C905 C906 C901 0.0
C902 C901 C906 C905 0.0
C100 C901 C906 C905 172.6(15)
O112 P2 C110 C111 -174.3(6)
O113 P2 C110 C111 -53.8(8)
O111 P2 C110 C111 65.8(7)
P2 C110 C111 C112 53.2(8)
P2 C110 C111 C116 -128.0(6)
C116 C111 C112 C113 0.0
C110 C111 C112 C113 178.9(7)
C111 C112 C113 C114 0.0
C112 C113 C114 C115 0.0
C113 C114 C115 C116 0.0
C114 C115 C116 C111 0.0
C112 C111 C116 C115 0.0
C110 C111 C116 C115 -178.9(7)
C125 O121 C120 O120 32(3)
Ni2 O121 C120 O120 -6(2)
C125 O121 C120 C121 -135(5)
Ni2 O121 C120 C121 -171.9(7)
C125 O120 C120 O121 -114(7)
Ni1 O120 C120 O121 -7(2)
C125 O120 C120 C121 53(6)
Ni1 O120 C120 C121 160.2(8)
O121 C120 C121 C122 -164.0(16)
O120 C120 C121 C122 29.6(15)
O121 C120 C121 C123 -42.9(18)
O120 C120 C121 C123 150.7(12)
O121 C120 C121 C124 76.0(17)
O120 C120 C121 C124 -90.4(14)
C120 O120 C125 O121 46(5)
Ni1 O120 C125 O121 -37(3)
C120 O120 C125 C126 -138(8)
Ni1 O120 C125 C126 139.0(11)
C120 O121 C125 O120 -128(6)
Ni2 O121 C125 O120 21(3)
C120 O121 C125 C126 56(4)
Ni2 O121 C125 C126 -154.8(9)
O120 C125 C126 C127 40(2)
O121 C125 C126 C127 -143.4(15)
O120 C125 C126 C128 161(2)
O121 C125 C126 C128 -23.0(17)
O120 C125 C126 C129 -80(2)
O121 C125 C126 C129 96.7(16)
Ni1 O130 C130 O131 -72.1(19)
Ni1 O130 C130 C131 150.7(13)
C135 O131 C130 O130 -46.8(14)
Ni3 O131 C130 O130 54.6(19)
C135 O131 C130 C131 94(2)
Ni3 O131 C130 C131 -165.1(10)
O130 C130 C131 C133 76(2)
O131 C130 C131 C133 -54.3(19)
O130 C130 C131 C134 -44(2)
O131 C130 C131 C134 -174.3(18)
O130 C130 C131 C132 -163(2)
O131 C130 C131 C132 66.2(19)
C130 O131 C135 C136 -97(2)
Ni3 O131 C135 C136 159.1(8)
C130 O131 C135 O132 45.3(16)
Ni3 O131 C135 O132 -58.1(18)
Ni1 O132 C135 O131 66.1(17)
Ni1 O132 C135 C136 -150.1(10)
O131 C135 C136 C139 174.1(14)
O132 C135 C136 C139 31.8(17)
O131 C135 C136 C137 54.3(16)
O132 C135 C136 C137 -88.0(16)
O131 C135 C136 C138 -65.5(16)
O132 C135 C136 C138 152.1(15)
C145 O140 C140 O141 80(4)
Ni1 O140 C140 O141 -64(3)
C145 O140 C140 C141 -64(3)
Ni1 O140 C140 C141 152.2(9)
O140 C140 C141 C142 27.7(19)
O141 C140 C141 C142 -123.8(18)
O140 C140 C141 C144 150.5(17)
O141 C140 C141 C144 -1.1(19)
O140 C140 C141 C143 -90.2(18)
O141 C140 C141 C143 118.2(18)
C140 O140 C145 C146 124(4)
Ni1 O140 C145 C146 174.5(11)
C140 O140 C145 O142 -32(3)
Ni1 O140 C145 O142 19(2)
O140 C145 C146 C147 15(3)
O142 C145 C146 C147 167.0(17)
O140 C145 C146 C149 -107(2)
O142 C145 C146 C149 45.5(19)
O140 C145 C146 C148 134(2)
O142 C145 C146 C148 -73.4(18)
Ni8 O151 C150 O150 12.9(15)
Ni8 O151 C150 C151 -172.3(5)
Ni2 O150 C150 O151 -14.7(14)
Ni2 O150 C150 C151 170.8(5)
O151 C150 C151 C153 -87.3(10)
O150 C150 C151 C153 87.7(11)
O151 C150 C151 C157 83.7(14)
O150 C150 C151 C157 -101.3(14)
O151 C150 C151 C155 -149.6(13)
O150 C150 C151 C155 25.4(14)
O151 C150 C151 C152 40.4(11)
O150 C150 C151 C152 -144.6(10)
O151 C150 C151 C156 -35.2(14)
O150 C150 C151 C156 139.8(13)
O151 C150 C151 C154 153.7(9)
O150 C150 C151 C154 -31.3(11)
Ni2 O160 C160 O161 18.0(15)
Ni2 O160 C160 C161 -157.5(6)
O160 C160 C161 C165 -82.0(18)
O161 C160 C161 C165 102.1(17)
O160 C160 C161 C164 105.1(11)
O161 C160 C161 C164 -70.8(11)
O160 C160 C161 C162 -18.8(12)
O161 C160 C161 C162 165.3(10)
O160 C160 C161 C166 154.5(17)
O161 C160 C161 C166 -21.5(17)
O160 C160 C161 C163 -134.7(10)
O161 C160 C161 C163 49.3(11)
O160 C160 C161 C167 39.2(17)
O161 C160 C161 C167 -136.8(17)
Ni3 O170 C170 O171 3.4(16)
Ni3 O170 C170 C171 -172.7(6)
Ni4 O171 C170 O170 -22.7(15)
Ni4 O171 C170 C171 153.3(6)
O170 C170 C171 C173 -141.3(9)
O171 C170 C171 C173 42.3(11)
O170 C170 C171 C172 -20.4(11)
O171 C170 C171 C172 163.2(9)
O170 C170 C171 C174 99.0(10)
O171 C170 C171 C174 -77.3(10)
Ni4 O180 C180 O181 -16.7(16)
Ni4 O180 C180 C181 163.5(6)
Ni6 O181 C180 O180 6.6(14)
Ni6 O181 C180 C181 -173.6(5)
O180 C180 C181 C182 123.4(9)
O181 C180 C181 C182 -56.4(10)
O180 C180 C181 C183 -116.1(9)
O181 C180 C181 C183 64.1(9)
O180 C180 C181 C184 3.4(11)
O181 C180 C181 C184 -176.3(8)
Ni4 O190 C190 O191 -22.1(15)
Ni4 O190 C190 C191 159.9(6)
O190 C190 C191 C192 99.2(10)
O191 C190 C191 C192 -79.0(10)
O190 C190 C191 C193 -140.6(10)
O191 C190 C191 C193 41.3(10)
O190 C190 C191 C194 -20.4(12)
O191 C190 C191 C194 161.4(9)
Ni6 O201 C200 O200 -2.6(17)
Ni6 O201 C200 C201 -179.3(6)
Ni5 O200 C200 O201 0.7(17)
Ni5 O200 C200 C201 177.3(6)
O201 C200 C201 C203 -118.4(12)
O200 C200 C201 C203 64.9(13)
O201 C200 C201 C202 119.5(12)
O200 C200 C201 C202 -57.3(13)
O201 C200 C201 C206 57.6(14)
O200 C200 C201 C206 -119.1(14)
O201 C200 C201 C207 -63.4(14)
O200 C200 C201 C207 119.9(14)
O201 C200 C201 C205 176.8(14)
O200 C200 C201 C205 0.1(15)
O201 C200 C201 C204 0.6(13)
O200 C200 C201 C204 -176.2(12)
Ni5 O210 C210 O211 -0.4(17)
Ni5 O210 C210 C211 -175.8(6)
Ni7 O211 C210 O210 -16.3(18)
Ni7 O211 C210 C211 159.1(6)
O210 C210 C211 C214 -159.2(10)
O211 C210 C211 C214 24.9(12)
O210 C210 C211 C213 -37.2(12)
O211 C210 C211 C213 146.9(9)
O210 C210 C211 C212 80.4(11)
O211 C210 C211 C212 -95.6(10)
Ni5 O220 C220 O222 -42(2)
Ni5 O220 C220 C221 171.4(7)
Ni5 O220 C220 O221 41(2)
O220 C220 C221 C226 -8.3(17)
O222 C220 C221 C226 -159.5(14)
O221 C220 C221 C226 127.5(17)
O220 C220 C221 C223 -173(2)
O222 C220 C221 C223 35(2)
O221 C220 C221 C223 -38(2)
O220 C220 C221 C222 60(2)
O222 C220 C221 C222 -91(2)
O221 C220 C221 C222 -164(2)
O220 C220 C221 C225 -134.7(15)
O222 C220 C221 C225 74.1(14)
O221 C220 C221 C225 1.1(17)
O220 C220 C221 C224 -55(2)
O222 C220 C221 C224 154(2)
O221 C220 C221 C224 81(2)
O220 C220 C221 C227 110.8(15)
O222 C220 C221 C227 -40.4(15)
O221 C220 C221 C227 -113.4(17)
Ni6 O230 C230 O231 14.4(15)
Ni6 O230 C230 C231 -166.1(6)
O230 C230 C231 C233 -24.0(12)
O231 C230 C231 C233 155.5(9)
O230 C230 C231 C234 -144.4(9)
O231 C230 C231 C234 35.1(11)
O230 C230 C231 C232 96.7(10)
O231 C230 C231 C232 -83.8(11)
Ni8 O241 C240 O240 3.1(16)
Ni8 O241 C240 C241 -176.8(7)
Ni7 O240 C240 O241 -22.1(16)
Ni7 O240 C240 C241 157.8(7)
O241 C240 C241 C243 -125.1(13)
O240 C240 C241 C243 55.0(15)
O241 C240 C241 C242 9.8(16)
O240 C240 C241 C242 -170.1(11)
O241 C240 C241 C244 125.0(12)
O240 C240 C241 C244 -55.0(13)
Ni7 O250 C250 O251 -21.6(14)
Ni7 O250 C250 C251 163.2(6)
O250 C250 C251 C252 -146.5(9)
O251 C250 C251 C252 38.1(11)
O250 C250 C251 C254 -24.7(11)
O251 C250 C251 C254 159.9(8)
O250 C250 C251 C253 95.0(10)
O251 C250 C251 C253 -80.4(10)
O2P C1P C2P C5P 167.5(15)
O1P C1P C2P C5P -11.0(17)
C6P C1P C2P C5P 48(17)
O2P C1P C2P C4P -71.8(17)
O1P C1P C2P C4P 109.7(15)
C6P C1P C2P C4P 169(17)
O2P C1P C2P C3P 47.0(17)
O1P C1P C2P C3P -131.4(15)
C6P C1P C2P C3P -72(17)
O2P C1P C6P C8P -116.9(17)
O1P C1P C6P C8P 67.8(16)
C2P C1P C6P C8P -54(17)
O2P C1P C6P C9P 122.3(17)
O1P C1P C6P C9P -53.0(17)
C2P C1P C6P C9P -175(18)
O2P C1P C6P C7P 3.0(18)
O1P C1P C6P C7P -172.3(15)
C2P C1P C6P C7P 65(17)
C6T C1T C2T C3T 0.0
C6T C1T C2T C7T -176(3)
C1T C2T C3T C4T 0.0
C7T C2T C3T C4T 176(2)
C2T C3T C4T C5T 0.0
C3T C4T C5T C6T 0.0
C4T C5T C6T C1T 0.0
C2T C1T C6T C5T 0.0
